data_4328748
loop_
_publ_author_name
'Yun-Nan Guo'
'Xiao-Hua Chen'
'Shufang Xue'
'Jinkui Tang'

_publ_section_title
;
 Molecular Assembly and Magnetic Dynamics of Two Novel Dy6 and Dy8
 Aggregates
;
_journal_name_full 'Inorganic Chemistry'
_journal_page_first 4035
_journal_page_last 4042
_journal_paper_doi 10.1021/ic202170z
_journal_volume 51
_journal_year 2012
_chemical_formula_sum 'C140 H152 Dy8 N36 O50'
_chemical_formula_weight 4438.98
_chemical_name_systematic
; 
 ? 
;
_space_group_IT_number 15
_symmetry_cell_setting monoclinic
_symmetry_space_group_name_Hall '-C 2yc'
_symmetry_space_group_name_H-M 'C 1 2/c 1'
_atom_sites_solution_hydrogens geom
_atom_sites_solution_primary direct
_atom_sites_solution_secondary difmap
_audit_creation_method SHELXL-97
_cell_angle_alpha 90.00
_cell_angle_beta 97.1320(10)
_cell_angle_gamma 90.00
_cell_formula_units_Z 4
_cell_length_a 31.1933(13)
_cell_length_b 18.4912(7)
_cell_length_c 29.0411(11)
_cell_measurement_temperature 293(2)
_cell_volume 16621.3(11)
_computing_structure_refinement 'SHELXL-97 (Sheldrick, 1997)'
_computing_structure_solution 'SHELXS-97 (Sheldrick, 1990)'
_diffrn_ambient_temperature 293(2)
_diffrn_measured_fraction_theta_full 0.998
_diffrn_measured_fraction_theta_max 0.998
_diffrn_radiation_monochromator graphite
_diffrn_radiation_source 'fine-focus sealed tube'
_diffrn_radiation_type MoK\a
_diffrn_radiation_wavelength 0.71073
_diffrn_reflns_av_R_equivalents 0.0341
_diffrn_reflns_av_sigmaI/netI 0.0410
_diffrn_reflns_limit_h_max 38
_diffrn_reflns_limit_h_min -33
_diffrn_reflns_limit_k_max 22
_diffrn_reflns_limit_k_min -15
_diffrn_reflns_limit_l_max 35
_diffrn_reflns_limit_l_min -35
_diffrn_reflns_number 45895
_diffrn_reflns_theta_full 26.07
_diffrn_reflns_theta_max 26.07
_diffrn_reflns_theta_min 1.85
_exptl_absorpt_coefficient_mu 3.640
_exptl_crystal_density_diffrn 1.774
_exptl_crystal_F_000 8688
_refine_diff_density_max 2.339
_refine_diff_density_min -0.894
_refine_diff_density_rms 0.148
_refine_ls_extinction_method none
_refine_ls_goodness_of_fit_ref 1.048
_refine_ls_hydrogen_treatment mixed
_refine_ls_matrix_type full
_refine_ls_number_parameters 991
_refine_ls_number_reflns 16438
_refine_ls_number_restraints 0
_refine_ls_restrained_S_all 1.048
_refine_ls_R_factor_all 0.0504
_refine_ls_R_factor_gt 0.0352
_refine_ls_shift/su_max 0.002
_refine_ls_shift/su_mean 0.000
_refine_ls_structure_factor_coef Fsqd
_refine_ls_weighting_details 'calc w=1/[\s^2^(Fo^2^)+(0.0448P)^2^+147.5139P] where P=(Fo^2^+2Fc^2^)/3'
_refine_ls_weighting_scheme calc
_refine_ls_wR_factor_gt 0.0921
_refine_ls_wR_factor_ref 0.1015
_reflns_number_gt 13141
_reflns_number_total 16438
_reflns_threshold_expression >2sigma(I)
_cod_data_source_file ic202170z_si_002_2.cif
_cod_data_source_block 2
_cod_database_code 4328748

loop_
_symmetry_equiv_pos_as_xyz
'x, y, z'
'-x, y, -z+1/2'
'x+1/2, y+1/2, z'
'-x+1/2, y+1/2, -z+1/2'
'-x, -y, -z'
'x, -y, z-1/2'
'-x+1/2, -y+1/2, -z'
'x+1/2, -y+1/2, z-1/2'

loop_
_atom_site_label
_atom_site_type_symbol
_atom_site_fract_x
_atom_site_fract_y
_atom_site_fract_z
_atom_site_U_iso_or_equiv
_atom_site_adp_type
_atom_site_occupancy
_atom_site_symmetry_multiplicity
_atom_site_calc_flag
_atom_site_refinement_flags
Dy1 Dy 0.464501(9) 0.248946(14) 0.113355(9) 0.02028(7) Uani 1 1 d .
Dy2 Dy 0.517279(9) 0.443289(14) 0.138083(9) 0.02048(7) Uani 1 1 d .
Dy3 Dy 0.623015(9) 0.428880(14) 0.229359(9) 0.02078(7) Uani 1 1 d .
Dy4 Dy 0.605569(9) 0.234005(13) 0.281389(9) 0.01992(7) Uani 1 1 d .
O1 O 0.40629(13) 0.1904(2) 0.14092(13) 0.0241(9) Uani 1 1 d .
O2 O 0.50298(14) 0.2410(2) 0.05472(14) 0.0273(9) Uani 1 1 d .
O3 O 0.57339(16) 0.2665(2) 0.01632(18) 0.0430(12) Uani 1 1 d .
O4 O 0.45999(13) 0.3739(2) 0.09503(13) 0.0252(9) Uani 1 1 d .
O5 O 0.51105(13) 0.5452(2) 0.17899(14) 0.0255(9) Uani 1 1 d .
O6 O 0.55220(15) 0.6448(2) 0.23147(15) 0.0330(10) Uani 1 1 d .
O7 O 0.59120(13) 0.4855(2) 0.16121(14) 0.0255(9) Uani 1 1 d .
O8 O 0.68323(14) 0.4373(2) 0.27711(15) 0.0310(10) Uani 1 1 d .
O9 O 0.73426(16) 0.4010(3) 0.35181(18) 0.0476(13) Uani 1 1 d .
O10 O 0.63994(13) 0.3047(2) 0.22700(13) 0.0243(9) Uani 1 1 d .
O11 O 0.56633(13) 0.1314(2) 0.26955(14) 0.0246(9) Uani 1 1 d .
O12 O 0.52493(15) 0.0309(2) 0.30833(15) 0.0315(10) Uani 1 1 d .
N1 N 0.34387(16) 0.1285(3) 0.18120(17) 0.0278(11) Uani 1 1 d .
N2 N 0.41000(17) 0.0927(3) 0.09174(17) 0.0300(12) Uani 1 1 d .
N3 N 0.44236(17) 0.1343(3) 0.07337(17) 0.0273(11) Uani 1 1 d .
N4 N 0.39752(17) 0.2887(3) 0.05650(17) 0.0288(11) Uani 1 1 d .
N5 N 0.42201(18) 0.4763(3) 0.06993(18) 0.0321(12) Uani 1 1 d .
N6 N 0.45435(17) 0.5131(3) 0.09901(17) 0.0266(11) Uani 1 1 d .
N7 N 0.54729(17) 0.5464(3) 0.08720(17) 0.0275(11) Uani 1 1 d .
N8 N 0.63544(18) 0.5865(3) 0.17396(18) 0.0318(12) Uani 1 1 d .
N9 N 0.65560(17) 0.5466(3) 0.21264(17) 0.0277(11) Uani 1 1 d .
N10 N 0.67147(17) 0.3915(3) 0.16716(18) 0.0306(12) Uani 1 1 d .
N11 N 0.65375(19) 0.2038(3) 0.18372(18) 0.0337(13) Uani 1 1 d .
N12 N 0.63189(17) 0.1664(3) 0.21561(17) 0.0277(11) Uani 1 1 d .
C1 C 0.3110(2) 0.1017(4) 0.1996(2) 0.0344(15) Uani 1 1 d .
H1A H 0.2988 0.1292 0.2215 0.041 Uiso 1 1 calc R
C2 C 0.2937(2) 0.0342(4) 0.1880(3) 0.0452(18) Uani 1 1 d .
H2A H 0.2702 0.0170 0.2016 0.054 Uiso 1 1 calc R
C3 C 0.3117(3) -0.0071(4) 0.1559(3) 0.052(2) Uani 1 1 d .
H3A H 0.3011 -0.0531 0.1481 0.062 Uiso 1 1 calc R
C4 C 0.3454(2) 0.0210(4) 0.1360(3) 0.0417(17) Uani 1 1 d .
H4A H 0.3582 -0.0058 0.1143 0.050 Uiso 1 1 calc R
C5 C 0.3606(2) 0.0897(3) 0.1483(2) 0.0281(13) Uani 1 1 d .
C6 C 0.3951(2) 0.1263(3) 0.1259(2) 0.0273(13) Uani 1 1 d .
C7 C 0.4541(2) 0.1062(3) 0.0365(2) 0.0301(14) Uani 1 1 d .
H7A H 0.4390 0.0656 0.0247 0.036 Uiso 1 1 calc R
C8 C 0.4883(2) 0.1313(3) 0.0116(2) 0.0302(14) Uani 1 1 d .
C9 C 0.5125(2) 0.1948(3) 0.02329(19) 0.0272(13) Uani 1 1 d .
C10 C 0.5499(2) 0.2061(3) 0.0012(2) 0.0320(14) Uani 1 1 d .
C11 C 0.5620(2) 0.1591(4) -0.0312(2) 0.0382(16) Uani 1 1 d .
H11A H 0.5869 0.1679 -0.0449 0.046 Uiso 1 1 calc R
C12 C 0.5373(3) 0.0986(4) -0.0435(2) 0.0412(17) Uani 1 1 d .
H12A H 0.5456 0.0669 -0.0656 0.049 Uiso 1 1 calc R
C13 C 0.5007(2) 0.0847(4) -0.0234(2) 0.0371(16) Uani 1 1 d .
H13A H 0.4838 0.0446 -0.0327 0.045 Uiso 1 1 calc R
C14 C 0.6159(2) 0.2738(4) 0.0039(3) 0.0460(18) Uani 1 1 d .
H14A H 0.6302 0.3138 0.0204 0.069 Uiso 1 1 calc R
H14B H 0.6144 0.2822 -0.0289 0.069 Uiso 1 1 calc R
H14C H 0.6319 0.2302 0.0118 0.069 Uiso 1 1 calc R
C15 C 0.3658(2) 0.2453(4) 0.0366(2) 0.0333(15) Uani 1 1 d .
H15A H 0.3699 0.1956 0.0392 0.040 Uiso 1 1 calc R
C16 C 0.3279(2) 0.2694(4) 0.0130(3) 0.0442(18) Uani 1 1 d .
H16A H 0.3068 0.2370 0.0005 0.053 Uiso 1 1 calc R
C17 C 0.3214(3) 0.3434(4) 0.0083(3) 0.053(2) Uani 1 1 d .
H17A H 0.2959 0.3617 -0.0075 0.064 Uiso 1 1 calc R
C18 C 0.3539(2) 0.3895(4) 0.0276(3) 0.0436(18) Uani 1 1 d .
H18A H 0.3505 0.4393 0.0249 0.052 Uiso 1 1 calc R
C19 C 0.3914(2) 0.3605(3) 0.0508(2) 0.0290(13) Uani 1 1 d .
C20 C 0.4268(2) 0.4063(3) 0.0727(2) 0.0254(13) Uani 1 1 d .
C21 C 0.4469(2) 0.5816(3) 0.1013(2) 0.0329(14) Uani 1 1 d .
H21A H 0.4233 0.5992 0.0818 0.040 Uiso 1 1 calc R
C22 C 0.4710(2) 0.6332(3) 0.1306(2) 0.0323(14) Uani 1 1 d .
C23 C 0.5019(2) 0.6127(3) 0.1685(2) 0.0265(13) Uani 1 1 d .
C24 C 0.5232(2) 0.6690(3) 0.1958(2) 0.0314(14) Uani 1 1 d .
C25 C 0.5147(2) 0.7409(3) 0.1854(2) 0.0365(16) Uani 1 1 d .
H25A H 0.5296 0.7768 0.2033 0.044 Uiso 1 1 calc R
C26 C 0.4841(3) 0.7597(3) 0.1483(3) 0.0452(19) Uani 1 1 d .
H26A H 0.4782 0.8082 0.1418 0.054 Uiso 1 1 calc R
C27 C 0.4628(2) 0.7076(4) 0.1218(2) 0.0407(17) Uani 1 1 d .
H27A H 0.4423 0.7209 0.0972 0.049 Uiso 1 1 calc R
C28 C 0.5819(3) 0.6949(4) 0.2547(3) 0.0451(18) Uani 1 1 d .
H28A H 0.6022 0.6697 0.2765 0.068 Uiso 1 1 calc R
H28B H 0.5665 0.7297 0.2709 0.068 Uiso 1 1 calc R
H28C H 0.5970 0.7194 0.2324 0.068 Uiso 1 1 calc R
C29 C 0.5271(2) 0.5730(4) 0.0479(2) 0.0338(15) Uani 1 1 d .
H29A H 0.5047 0.5462 0.0320 0.041 Uiso 1 1 calc R
C30 C 0.5377(2) 0.6382(4) 0.0293(2) 0.0387(16) Uani 1 1 d .
H30A H 0.5224 0.6553 0.0019 0.046 Uiso 1 1 calc R
C31 C 0.5716(3) 0.6779(4) 0.0523(2) 0.0441(18) Uani 1 1 d .
H31A H 0.5792 0.7224 0.0408 0.053 Uiso 1 1 calc R
C32 C 0.5936(2) 0.6504(3) 0.0920(2) 0.0396(17) Uani 1 1 d .
H32A H 0.6169 0.6753 0.1075 0.047 Uiso 1 1 calc R
C33 C 0.5806(2) 0.5844(3) 0.1091(2) 0.0301(14) Uani 1 1 d .
C34 C 0.6037(2) 0.5501(3) 0.1511(2) 0.0265(13) Uani 1 1 d .
C35 C 0.6858(2) 0.5819(3) 0.2358(2) 0.0311(14) Uani 1 1 d .
H35A H 0.6904 0.6288 0.2259 0.037 Uiso 1 1 calc R
C36 C 0.7138(2) 0.5564(3) 0.2759(2) 0.0303(14) Uani 1 1 d .
C37 C 0.7115(2) 0.4859(3) 0.2943(2) 0.0293(14) Uani 1 1 d .
C38 C 0.7402(2) 0.4689(4) 0.3345(3) 0.0381(16) Uani 1 1 d .
C39 C 0.7695(2) 0.5183(4) 0.3554(3) 0.0467(19) Uani 1 1 d .
H39A H 0.7877 0.5055 0.3819 0.056 Uiso 1 1 calc R
C40 C 0.7717(2) 0.5871(4) 0.3366(3) 0.0440(18) Uani 1 1 d .
H40A H 0.7918 0.6203 0.3505 0.053 Uiso 1 1 calc R
C41 C 0.7444(2) 0.6065(4) 0.2977(3) 0.0401(17) Uani 1 1 d .
H41A H 0.7460 0.6528 0.2855 0.048 Uiso 1 1 calc R
C42 C 0.7565(3) 0.3847(5) 0.3967(3) 0.070(3) Uani 1 1 d .
H42A H 0.7467 0.3390 0.4070 0.104 Uiso 1 1 calc R
H42B H 0.7507 0.4218 0.4182 0.104 Uiso 1 1 calc R
H42C H 0.7870 0.3823 0.3949 0.104 Uiso 1 1 calc R
C43 C 0.6897(2) 0.4362(3) 0.1385(3) 0.0393(17) Uani 1 1 d .
H43A H 0.6870 0.4858 0.1427 0.047 Uiso 1 1 calc R
C44 C 0.7118(3) 0.4127(4) 0.1034(3) 0.054(2) Uani 1 1 d .
H44A H 0.7245 0.4456 0.0849 0.065 Uiso 1 1 calc R
C45 C 0.7150(3) 0.3398(4) 0.0962(3) 0.059(2) Uani 1 1 d .
H45A H 0.7294 0.3223 0.0723 0.071 Uiso 1 1 calc R
C46 C 0.6965(3) 0.2927(4) 0.1245(3) 0.049(2) Uani 1 1 d .
H46A H 0.6984 0.2431 0.1198 0.059 Uiso 1 1 calc R
C47 C 0.6751(2) 0.3194(3) 0.1601(2) 0.0326(14) Uani 1 1 d .
C48 C 0.6550(2) 0.2730(3) 0.1925(2) 0.0290(13) Uani 1 1 d .
C49 C 0.6288(2) 0.0978(3) 0.2058(2) 0.0301(14) Uani 1 1 d .
H49A H 0.6424 0.0815 0.1810 0.036 Uiso 1 1 calc R
C50 C 0.6061(2) 0.0449(3) 0.2301(2) 0.0307(14) Uani 1 1 d .
C51 C 0.57533(19) 0.0646(3) 0.2593(2) 0.0238(12) Uani 1 1 d .
C52 C 0.5536(2) 0.0073(3) 0.2801(2) 0.0288(14) Uani 1 1 d .
C53 C 0.5629(2) -0.0643(3) 0.2712(2) 0.0348(15) Uani 1 1 d .
H53A H 0.5486 -0.1008 0.2852 0.042 Uiso 1 1 calc R
C54 C 0.5926(2) -0.0823(3) 0.2422(2) 0.0376(16) Uani 1 1 d .
H54A H 0.5987 -0.1306 0.2368 0.045 Uiso 1 1 calc R
C55 C 0.6132(2) -0.0288(3) 0.2213(2) 0.0347(15) Uani 1 1 d .
H55A H 0.6325 -0.0412 0.2006 0.042 Uiso 1 1 calc R
C56 C 0.5066(3) -0.0207(4) 0.3362(2) 0.0451(18) Uani 1 1 d .
H56A H 0.4900 0.0038 0.3572 0.068 Uiso 1 1 calc R
H56B H 0.5292 -0.0481 0.3536 0.068 Uiso 1 1 calc R
H56C H 0.4881 -0.0526 0.3167 0.068 Uiso 1 1 calc R
O13 O 0.50214(13) 0.1650(2) 0.16579(14) 0.0271(9) Uani 1 1 d .
O14 O 0.54622(16) 0.3927(2) 0.07156(15) 0.0389(11) Uani 1 1 d .
O15 O 0.57881(14) 0.5119(2) 0.26371(14) 0.0291(10) Uani 1 1 d .
O16 O 0.67270(15) 0.2806(2) 0.32237(17) 0.0400(11) Uani 1 1 d .
C57 C 0.54532(18) 0.3148(3) 0.18895(19) 0.0221(12) Uani 1 1 d .
O17 O 0.52634(12) 0.3089(2) 0.14697(12) 0.0211(8) Uani 1 1 d .
O18 O 0.55681(13) 0.3800(2) 0.20122(13) 0.0255(9) Uani 1 1 d .
O19 O 0.55298(14) 0.2609(2) 0.21526(14) 0.0262(9) Uani 1 1 d .
C58 C 0.43710(19) 0.3632(3) 0.19202(19) 0.0226(12) Uani 1 1 d .
O20 O 0.44744(13) 0.2975(2) 0.18207(13) 0.0247(9) Uani 1 1 d .
O21 O 0.46072(14) 0.4171(2) 0.18659(14) 0.0265(9) Uani 1 1 d .
O22 O 0.40071(13) 0.3685(2) 0.20809(13) 0.0229(8) Uani 1 1 d .
O1W O 0.6035(2) 0.4540(3) 0.0181(2) 0.0709(18) Uiso 1 1 d .
O2WA O 0.7320(2) 0.2075(3) 0.3880(2) 0.0112(14) Uiso 0.50 1 d P
O2WB O 0.7721(4) 0.1861(6) 0.3778(4) 0.057(3) Uiso 0.50 1 d P
O3WA O 0.3525(6) 0.5331(9) 0.1336(6) 0.100(5) Uiso 0.50 1 d P
O3WB O 0.3427(6) 0.6282(10) 0.1289(6) 0.119(6) Uiso 0.50 1 d P
N13 N 0.2835(3) 0.1031(5) 0.0412(3) 0.083(3) Uani 1 1 d .
C59 C 0.3031(3) 0.0580(6) 0.0268(3) 0.066(3) Uani 1 1 d .
C60 C 0.3287(4) 0.0002(6) 0.0101(4) 0.082(3) Uani 1 1 d .
N14 N 0.8492(4) 0.6128(6) 0.4296(3) 0.096(3) Uani 1 1 d .
C61 C 0.8828(4) 0.6067(7) 0.4170(3) 0.078(3) Uani 1 1 d .
C62 C 0.9222(4) 0.6029(11) 0.4019(5) 0.159(8) Uani 1 1 d .
N15 N 0.8220(4) 0.3395(6) 0.0715(4) 0.121(4) Uiso 1 1 d .
C63 C 0.8404(4) 0.3267(7) 0.1050(5) 0.092(4) Uiso 1 1 d .
C64 C 0.8654(6) 0.3153(10) 0.1515(6) 0.153(6) Uiso 1 1 d .
N16 N 0.8304(4) 0.3033(7) 0.3020(4) 0.120(4) Uiso 1 1 d .
C65 C 0.7997(4) 0.3159(6) 0.2752(4) 0.083(3) Uiso 1 1 d .
C66 C 0.7619(4) 0.3324(7) 0.2464(4) 0.097(4) Uiso 1 1 d .
N17 N 0.7986(6) 0.0613(9) 0.0145(6) 0.175(6) Uiso 1 1 d .
C67 C 0.7770(6) 0.1062(10) 0.0288(6) 0.133(5) Uiso 1 1 d .
C68 C 0.7480(5) 0.1671(8) 0.0410(5) 0.116(5) Uiso 1 1 d .
N18 N 0.6289(5) 0.8805(7) 0.0574(5) 0.139(5) Uiso 1 1 d .
C69 C 0.6063(4) 0.8673(6) 0.0852(4) 0.089(3) Uiso 1 1 d .
C70 C 0.5784(3) 0.8470(6) 0.1178(4) 0.073(3) Uiso 1 1 d .

loop_
_atom_site_aniso_label
_atom_site_aniso_U_11
_atom_site_aniso_U_22
_atom_site_aniso_U_33
_atom_site_aniso_U_23
_atom_site_aniso_U_13
_atom_site_aniso_U_12
Dy1 0.02520(15) 0.01667(13) 0.01849(13) -0.00125(10) 0.00086(10) 0.00110(10)
Dy2 0.02547(15) 0.01541(13) 0.02063(14) 0.00199(10) 0.00317(11) 0.00128(10)
Dy3 0.02234(14) 0.01621(13) 0.02402(14) -0.00057(10) 0.00375(11) -0.00285(10)
Dy4 0.02275(14) 0.01552(13) 0.02113(14) -0.00015(10) 0.00124(10) 0.00031(10)
O1 0.030(2) 0.020(2) 0.022(2) -0.0035(16) 0.0021(17) -0.0022(17)
O2 0.035(2) 0.022(2) 0.026(2) -0.0036(17) 0.0073(18) 0.0019(17)
O3 0.045(3) 0.036(3) 0.053(3) -0.009(2) 0.026(2) -0.003(2)
O4 0.030(2) 0.019(2) 0.024(2) 0.0016(16) -0.0039(17) 0.0045(17)
O5 0.033(2) 0.016(2) 0.027(2) 0.0014(16) 0.0035(18) 0.0018(17)
O6 0.043(3) 0.019(2) 0.036(2) 0.0002(18) -0.001(2) -0.0005(19)
O7 0.029(2) 0.017(2) 0.031(2) 0.0035(16) 0.0056(18) -0.0030(16)
O8 0.029(2) 0.027(2) 0.036(2) -0.0009(18) -0.0003(19) -0.0075(18)
O9 0.044(3) 0.040(3) 0.053(3) 0.007(2) -0.019(2) -0.011(2)
O10 0.028(2) 0.020(2) 0.026(2) -0.0031(16) 0.0074(17) 0.0015(17)
O11 0.031(2) 0.0140(19) 0.029(2) -0.0004(16) 0.0055(18) -0.0013(16)
O12 0.042(3) 0.018(2) 0.035(2) 0.0043(18) 0.008(2) -0.0037(19)
N1 0.026(3) 0.028(3) 0.028(3) 0.002(2) -0.002(2) -0.002(2)
N2 0.036(3) 0.023(3) 0.030(3) -0.004(2) -0.001(2) -0.004(2)
N3 0.031(3) 0.022(3) 0.028(3) -0.005(2) -0.002(2) 0.000(2)
N4 0.034(3) 0.026(3) 0.025(3) 0.000(2) -0.001(2) 0.001(2)
N5 0.035(3) 0.021(3) 0.038(3) 0.005(2) -0.003(2) 0.003(2)
N6 0.032(3) 0.021(3) 0.026(3) 0.003(2) -0.001(2) 0.000(2)
N7 0.035(3) 0.024(3) 0.026(3) 0.003(2) 0.012(2) 0.002(2)
N8 0.037(3) 0.029(3) 0.031(3) 0.001(2) 0.012(2) -0.005(2)
N9 0.034(3) 0.020(3) 0.031(3) 0.002(2) 0.010(2) -0.004(2)
N10 0.036(3) 0.025(3) 0.032(3) -0.001(2) 0.012(2) -0.002(2)
N11 0.047(4) 0.020(3) 0.037(3) 0.000(2) 0.018(3) 0.001(2)
N12 0.035(3) 0.021(3) 0.028(3) -0.001(2) 0.008(2) 0.002(2)
C1 0.032(4) 0.040(4) 0.032(3) -0.001(3) 0.005(3) -0.009(3)
C2 0.039(4) 0.043(4) 0.055(5) -0.003(4) 0.010(4) -0.016(3)
C3 0.059(5) 0.036(4) 0.063(5) -0.013(4) 0.015(4) -0.018(4)
C4 0.045(4) 0.036(4) 0.045(4) -0.011(3) 0.012(3) -0.012(3)
C5 0.030(3) 0.023(3) 0.029(3) -0.003(2) -0.007(3) 0.001(2)
C6 0.034(4) 0.023(3) 0.024(3) 0.002(2) -0.001(3) -0.001(3)
C7 0.037(4) 0.024(3) 0.029(3) -0.006(3) -0.002(3) 0.000(3)
C8 0.043(4) 0.025(3) 0.022(3) -0.004(2) 0.002(3) 0.001(3)
C9 0.039(4) 0.023(3) 0.019(3) 0.002(2) 0.004(3) 0.006(3)
C10 0.039(4) 0.026(3) 0.031(3) -0.001(3) 0.006(3) 0.004(3)
C11 0.053(5) 0.036(4) 0.029(3) 0.004(3) 0.015(3) 0.009(3)
C12 0.063(5) 0.032(4) 0.032(4) -0.003(3) 0.016(3) 0.007(3)
C13 0.053(5) 0.032(4) 0.027(3) -0.009(3) 0.005(3) 0.003(3)
C14 0.041(4) 0.045(4) 0.054(5) 0.000(4) 0.016(4) -0.001(3)
C15 0.030(4) 0.032(3) 0.037(4) 0.001(3) 0.002(3) -0.002(3)
C16 0.037(4) 0.040(4) 0.051(4) 0.001(3) -0.011(3) -0.007(3)
C17 0.037(4) 0.050(5) 0.067(5) 0.003(4) -0.015(4) 0.001(4)
C18 0.037(4) 0.033(4) 0.057(5) 0.002(3) -0.008(3) 0.004(3)
C19 0.028(3) 0.028(3) 0.030(3) 0.003(3) -0.002(3) 0.003(3)
C20 0.030(3) 0.024(3) 0.022(3) 0.005(2) 0.002(2) 0.006(2)
C21 0.034(4) 0.026(3) 0.038(4) 0.003(3) 0.002(3) 0.006(3)
C22 0.038(4) 0.019(3) 0.040(4) 0.007(3) 0.005(3) 0.006(3)
C23 0.033(3) 0.019(3) 0.031(3) 0.001(2) 0.015(3) 0.000(2)
C24 0.040(4) 0.025(3) 0.030(3) 0.003(3) 0.009(3) 0.002(3)
C25 0.046(4) 0.022(3) 0.041(4) -0.001(3) 0.004(3) 0.000(3)
C26 0.064(5) 0.014(3) 0.057(5) 0.004(3) 0.003(4) 0.010(3)
C27 0.050(5) 0.025(3) 0.046(4) 0.008(3) 0.002(3) 0.006(3)
C28 0.058(5) 0.028(4) 0.046(4) 0.001(3) -0.007(4) -0.006(3)
C29 0.041(4) 0.035(4) 0.026(3) 0.006(3) 0.007(3) 0.005(3)
C30 0.052(5) 0.036(4) 0.029(3) 0.008(3) 0.008(3) 0.011(3)
C31 0.067(5) 0.030(4) 0.038(4) 0.012(3) 0.017(4) 0.004(3)
C32 0.054(5) 0.026(3) 0.041(4) 0.005(3) 0.013(3) -0.006(3)
C33 0.041(4) 0.025(3) 0.028(3) 0.001(3) 0.016(3) 0.002(3)
C34 0.032(3) 0.019(3) 0.032(3) 0.004(2) 0.015(3) 0.003(2)
C35 0.036(4) 0.022(3) 0.037(4) -0.007(3) 0.014(3) -0.009(3)
C36 0.027(3) 0.031(3) 0.036(3) -0.005(3) 0.012(3) -0.007(3)
C37 0.024(3) 0.031(3) 0.033(3) -0.006(3) 0.004(3) -0.007(3)
C38 0.030(4) 0.032(4) 0.051(4) -0.006(3) 0.001(3) -0.007(3)
C39 0.040(4) 0.046(4) 0.053(5) -0.006(4) 0.001(4) -0.014(3)
C40 0.039(4) 0.046(4) 0.046(4) -0.011(3) 0.002(3) -0.019(3)
C41 0.034(4) 0.037(4) 0.050(4) -0.006(3) 0.010(3) -0.014(3)
C42 0.073(7) 0.056(5) 0.068(6) 0.015(4) -0.039(5) -0.011(5)
C43 0.047(4) 0.023(3) 0.051(4) 0.008(3) 0.022(3) -0.002(3)
C44 0.075(6) 0.040(4) 0.057(5) 0.003(4) 0.045(5) -0.003(4)
C45 0.086(7) 0.039(4) 0.062(5) -0.001(4) 0.050(5) 0.005(4)
C46 0.066(5) 0.030(4) 0.058(5) -0.002(3) 0.037(4) -0.003(4)
C47 0.039(4) 0.025(3) 0.036(4) -0.002(3) 0.013(3) 0.001(3)
C48 0.025(3) 0.029(3) 0.033(3) -0.001(3) 0.006(3) 0.000(3)
C49 0.037(4) 0.023(3) 0.030(3) -0.002(3) 0.007(3) 0.005(3)
C50 0.041(4) 0.019(3) 0.032(3) -0.002(2) 0.005(3) 0.001(3)
C51 0.028(3) 0.016(3) 0.025(3) 0.001(2) -0.005(2) 0.001(2)
C52 0.037(4) 0.024(3) 0.024(3) 0.002(2) -0.004(3) -0.002(3)
C53 0.041(4) 0.019(3) 0.042(4) 0.001(3) -0.006(3) 0.000(3)
C54 0.052(4) 0.016(3) 0.045(4) -0.002(3) 0.007(3) 0.010(3)
C55 0.046(4) 0.019(3) 0.038(4) -0.005(3) 0.003(3) 0.005(3)
C56 0.067(5) 0.030(4) 0.041(4) 0.006(3) 0.016(4) -0.007(3)
O13 0.029(2) 0.021(2) 0.030(2) 0.0014(17) -0.0029(18) 0.0004(17)
O14 0.059(3) 0.026(2) 0.035(3) 0.0003(19) 0.017(2) 0.004(2)
O15 0.040(3) 0.016(2) 0.034(2) 0.0019(17) 0.014(2) 0.0012(17)
O16 0.034(3) 0.031(2) 0.050(3) 0.006(2) -0.014(2) -0.005(2)
C57 0.019(3) 0.024(3) 0.023(3) 0.002(2) 0.000(2) -0.001(2)
O17 0.025(2) 0.019(2) 0.0194(19) 0.0038(15) 0.0018(16) 0.0011(16)
O18 0.031(2) 0.017(2) 0.026(2) 0.0035(16) -0.0038(18) -0.0042(17)
O19 0.034(2) 0.017(2) 0.026(2) 0.0053(16) -0.0046(18) -0.0030(17)
C58 0.029(3) 0.021(3) 0.018(3) 0.001(2) 0.002(2) 0.000(2)
O20 0.032(2) 0.017(2) 0.026(2) -0.0044(16) 0.0065(18) -0.0036(17)
O21 0.033(2) 0.019(2) 0.030(2) -0.0041(17) 0.0121(18) -0.0035(17)
O22 0.026(2) 0.018(2) 0.025(2) -0.0013(16) 0.0055(17) -0.0035(16)
N13 0.063(6) 0.090(7) 0.092(7) -0.009(5) -0.001(5) 0.013(5)
C59 0.067(7) 0.075(7) 0.056(6) 0.002(5) 0.004(5) 0.007(5)
C60 0.097(9) 0.074(7) 0.078(7) -0.020(6) 0.026(6) 0.013(6)
N14 0.096(8) 0.123(9) 0.065(6) 0.016(5) -0.008(5) -0.042(7)
C61 0.071(8) 0.110(9) 0.048(6) -0.008(5) -0.007(5) -0.032(7)
C62 0.059(8) 0.32(2) 0.093(10) -0.114(13) -0.015(7) 0.009(11)

loop_
_atom_type_symbol
_atom_type_description
_atom_type_scat_dispersion_real
_atom_type_scat_dispersion_imag
_atom_type_scat_source
C C 0.0033 0.0016 'International Tables Vol C Tables 4.2.6.8 and 6.1.1.4'
H H 0.0000 0.0000 'International Tables Vol C Tables 4.2.6.8 and 6.1.1.4'
N N 0.0061 0.0033 'International Tables Vol C Tables 4.2.6.8 and 6.1.1.4'
O O 0.0106 0.0060 'International Tables Vol C Tables 4.2.6.8 and 6.1.1.4'
Dy Dy -0.1892 4.4098 'International Tables Vol C Tables 4.2.6.8 and 6.1.1.4'

loop_
_geom_angle_atom_site_label_1
_geom_angle_atom_site_label_2
_geom_angle_atom_site_label_3
_geom_angle
_geom_angle_site_symmetry_1
_geom_angle_site_symmetry_3
O2 Dy1 O20 153.93(14) . .
O2 Dy1 O17 81.59(14) . .
O20 Dy1 O17 73.78(13) . .
O2 Dy1 O1 138.84(14) . .
O20 Dy1 O1 67.20(13) . .
O17 Dy1 O1 135.56(13) . .
O2 Dy1 O4 85.10(14) . .
O20 Dy1 O4 78.54(13) . .
O17 Dy1 O4 69.74(13) . .
O1 Dy1 O4 120.06(14) . .
O2 Dy1 O13 100.24(15) . .
O20 Dy1 O13 81.32(14) . .
O17 Dy1 O13 74.04(13) . .
O1 Dy1 O13 79.72(14) . .
O4 Dy1 O13 142.18(13) . .
O2 Dy1 N3 74.19(16) . .
O20 Dy1 N3 131.14(15) . .
O17 Dy1 N3 140.55(15) . .
O1 Dy1 N3 65.20(15) . .
O4 Dy1 N3 136.40(15) . .
O13 Dy1 N3 80.12(15) . .
O2 Dy1 N4 90.00(16) . .
O20 Dy1 N4 100.68(15) . .
O17 Dy1 N4 133.54(14) . .
O1 Dy1 N4 75.61(15) . .
O4 Dy1 N4 64.03(15) . .
O13 Dy1 N4 152.07(15) . .
N3 Dy1 N4 77.80(16) . .
O2 Dy1 Dy2 86.97(10) . .
O20 Dy1 Dy2 68.13(9) . .
O17 Dy1 Dy2 36.20(9) . .
O1 Dy1 Dy2 132.64(9) . .
O4 Dy1 Dy2 34.17(9) . .
O13 Dy1 Dy2 108.24(10) . .
N3 Dy1 Dy2 160.62(12) . .
N4 Dy1 Dy2 98.12(11) . .
O2 Dy1 Dy4 172.19(10) . 2_655
O20 Dy1 Dy4 32.50(10) . 2_655
O17 Dy1 Dy4 102.48(9) . 2_655
O1 Dy1 Dy4 35.09(9) . 2_655
O4 Dy1 Dy4 102.53(10) . 2_655
O13 Dy1 Dy4 74.80(10) . 2_655
N3 Dy1 Dy4 98.80(12) . 2_655
N4 Dy1 Dy4 91.87(11) . 2_655
Dy2 Dy1 Dy4 100.270(8) . 2_655
O5 Dy2 O18 94.31(14) . .
O5 Dy2 O4 127.67(14) . .
O18 Dy2 O4 114.54(13) . .
O5 Dy2 O14 144.19(15) . .
O18 Dy2 O14 102.45(15) . .
O4 Dy2 O14 72.96(15) . .
O5 Dy2 O21 75.25(14) . .
O18 Dy2 O21 78.49(14) . .
O4 Dy2 O21 69.64(14) . .
O14 Dy2 O21 138.81(14) . .
O5 Dy2 O7 74.22(14) . .
O18 Dy2 O7 64.27(13) . .
O4 Dy2 O7 157.13(13) . .
O14 Dy2 O7 84.85(15) . .
O21 Dy2 O7 128.99(13) . .
O5 Dy2 N6 72.09(15) . .
O18 Dy2 N6 154.65(15) . .
O4 Dy2 N6 63.36(14) . .
O14 Dy2 N6 100.78(16) . .
O21 Dy2 N6 77.38(15) . .
O7 Dy2 N6 128.27(14) . .
O5 Dy2 O17 142.29(13) . .
O18 Dy2 O17 52.75(12) . .
O4 Dy2 O17 66.06(12) . .
O14 Dy2 O17 69.58(13) . .
O21 Dy2 O17 79.86(12) . .
O7 Dy2 O17 101.37(12) . .
N6 Dy2 O17 129.03(14) . .
O5 Dy2 N7 75.63(15) . .
O18 Dy2 N7 126.59(15) . .
O4 Dy2 N7 112.49(15) . .
O14 Dy2 N7 68.94(15) . .
O21 Dy2 N7 142.67(14) . .
O7 Dy2 N7 62.51(15) . .
N6 Dy2 N7 71.79(16) . .
O17 Dy2 N7 136.51(14) . .
O5 Dy2 C57 117.50(15) . .
O18 Dy2 C57 26.47(14) . .
O4 Dy2 C57 89.14(14) . .
O14 Dy2 C57 88.33(15) . .
O21 Dy2 C57 74.62(15) . .
O7 Dy2 C57 84.63(14) . .
N6 Dy2 C57 146.21(16) . .
O17 Dy2 C57 26.66(14) . .
N7 Dy2 C57 140.71(16) . .
O5 Dy2 Dy3 79.79(10) . .
O18 Dy2 Dy3 31.53(9) . .
O4 Dy2 Dy3 143.87(9) . .
O14 Dy2 Dy3 98.37(12) . .
O21 Dy2 Dy3 101.61(10) . .
O7 Dy2 Dy3 33.19(9) . .
N6 Dy2 Dy3 151.22(11) . .
O17 Dy2 Dy3 77.98(9) . .
N7 Dy2 Dy3 95.66(12) . .
C57 Dy2 Dy3 55.11(11) . .
O5 Dy2 Dy1 142.26(10) . .
O18 Dy2 Dy1 81.88(9) . .
O4 Dy2 Dy1 33.40(9) . .
O14 Dy2 Dy1 72.18(11) . .
O21 Dy2 Dy1 67.17(9) . .
O7 Dy2 Dy1 133.76(9) . .
N6 Dy2 Dy1 95.78(11) . .
O17 Dy2 Dy1 33.25(9) . .
N7 Dy2 Dy1 135.63(11) . .
C57 Dy2 Dy1 55.90(11) . .
Dy3 Dy2 Dy1 110.492(8) . .
O8 Dy3 O18 155.23(14) . .
O8 Dy3 O22 82.60(15) . 2_655
O18 Dy3 O22 74.44(14) . 2_655
O8 Dy3 O7 137.68(14) . .
O18 Dy3 O7 67.05(13) . .
O22 Dy3 O7 136.81(14) 2_655 .
O8 Dy3 O10 84.84(15) . .
O18 Dy3 O10 78.60(14) . .
O22 Dy3 O10 69.53(13) 2_655 .
O7 Dy3 O10 118.84(13) . .
O8 Dy3 O15 100.69(16) . .
O18 Dy3 O15 81.98(15) . .
O22 Dy3 O15 73.96(13) 2_655 .
O7 Dy3 O15 81.87(14) . .
O10 Dy3 O15 142.02(13) . .
O8 Dy3 N9 73.87(16) . .
O18 Dy3 N9 130.21(15) . .
O22 Dy3 N9 138.77(15) 2_655 .
O7 Dy3 N9 65.38(15) . .
O10 Dy3 N9 138.69(15) . .
O15 Dy3 N9 77.72(15) . .
O8 Dy3 N10 86.09(17) . .
O18 Dy3 N10 102.86(16) . .
O22 Dy3 N10 133.29(14) 2_655 .
O7 Dy3 N10 75.71(15) . .
O10 Dy3 N10 64.39(14) . .
O15 Dy3 N10 152.74(15) . .
N9 Dy3 N10 78.95(16) . .
O8 Dy3 Dy4 88.32(11) . .
O18 Dy3 Dy4 67.71(9) . .
O22 Dy3 Dy4 36.56(9) 2_655 .
O7 Dy3 Dy4 131.45(9) . .
O10 Dy3 Dy4 33.85(9) . .
O15 Dy3 Dy4 108.29(9) . .
N9 Dy3 Dy4 162.07(12) . .
N10 Dy3 Dy4 98.20(11) . .
O8 Dy3 Dy2 171.68(11) . .
O18 Dy3 Dy2 32.71(9) . .
O22 Dy3 Dy2 103.56(10) 2_655 .
O7 Dy3 Dy2 34.82(10) . .
O10 Dy3 Dy2 102.48(10) . .
O15 Dy3 Dy2 76.05(11) . .
N9 Dy3 Dy2 97.88(12) . .
N10 Dy3 Dy2 93.47(12) . .
Dy4 Dy3 Dy2 99.962(8) . .
O11 Dy4 O20 95.10(14) . 2_655
O11 Dy4 O10 129.34(13) . .
O20 Dy4 O10 114.54(13) 2_655 .
O11 Dy4 O19 75.57(13) . .
O20 Dy4 O19 79.18(14) 2_655 .
O10 Dy4 O19 71.33(14) . .
O11 Dy4 O16 141.99(15) . .
O20 Dy4 O16 102.15(16) 2_655 .
O10 Dy4 O16 72.66(15) . .
O19 Dy4 O16 140.66(14) . .
O11 Dy4 O1 74.03(13) . 2_655
O20 Dy4 O1 64.07(13) 2_655 2_655
O10 Dy4 O1 155.35(13) . 2_655
O19 Dy4 O1 129.04(14) . 2_655
O16 Dy4 O1 83.45(15) . 2_655
O11 Dy4 N12 71.81(15) . .
O20 Dy4 N12 153.77(16) 2_655 .
O10 Dy4 N12 63.58(14) . .
O19 Dy4 N12 75.59(15) . .
O16 Dy4 N12 101.88(17) . .
O1 Dy4 N12 129.42(14) 2_655 .
O11 Dy4 O22 143.04(14) . 2_655
O20 Dy4 O22 52.40(13) 2_655 2_655
O10 Dy4 O22 65.78(12) . 2_655
O19 Dy4 O22 80.66(13) . 2_655
O16 Dy4 O22 70.51(14) . 2_655
O1 Dy4 O22 100.91(12) 2_655 2_655
N12 Dy4 O22 128.57(14) . 2_655
O11 Dy4 N1 74.25(15) . 2_655
O20 Dy4 N1 126.15(14) 2_655 2_655
O10 Dy4 N1 112.21(15) . 2_655
O19 Dy4 N1 141.85(14) . 2_655
O16 Dy4 N1 68.18(15) . 2_655
O1 Dy4 N1 62.25(14) 2_655 2_655
N12 Dy4 N1 73.22(16) . 2_655
O22 Dy4 N1 136.70(14) 2_655 2_655
O11 Dy4 C58 118.46(15) . 2_655
O20 Dy4 C58 26.38(14) 2_655 2_655
O10 Dy4 C58 89.05(14) . 2_655
O19 Dy4 C58 75.65(15) . 2_655
O16 Dy4 C58 88.49(16) . 2_655
O1 Dy4 C58 84.24(14) 2_655 2_655
N12 Dy4 C58 145.35(16) . 2_655
O22 Dy4 C58 26.35(14) 2_655 2_655
N1 Dy4 C58 140.26(15) 2_655 2_655
O11 Dy4 Dy3 143.21(10) . .
O20 Dy4 Dy3 81.81(9) 2_655 .
O10 Dy4 Dy3 33.14(9) . .
O19 Dy4 Dy3 67.82(9) . .
O16 Dy4 Dy3 73.44(11) . .
O1 Dy4 Dy3 133.47(9) 2_655 .
N12 Dy4 Dy3 95.12(11) . .
O22 Dy4 Dy3 33.46(9) 2_655 .
N1 Dy4 Dy3 136.05(11) 2_655 .
C58 Dy4 Dy3 55.95(11) 2_655 .
O11 Dy4 Dy1 80.60(10) . 2_655
O20 Dy4 Dy1 31.40(9) 2_655 2_655
O10 Dy4 Dy1 143.04(9) . 2_655
O19 Dy4 Dy1 102.27(10) . 2_655
O16 Dy4 Dy1 96.95(12) . 2_655
O1 Dy4 Dy1 33.04(9) 2_655 2_655
N12 Dy4 Dy1 152.02(11) . 2_655
O22 Dy4 Dy1 77.28(9) 2_655 2_655
N1 Dy4 Dy1 95.26(11) 2_655 2_655
C58 Dy4 Dy1 54.69(11) 2_655 2_655
Dy3 Dy4 Dy1 110.082(8) . 2_655
C6 O1 Dy1 119.7(4) . .
C6 O1 Dy4 122.9(4) . 2_655
Dy1 O1 Dy4 111.87(15) . 2_655
C9 O2 Dy1 140.6(4) . .
C10 O3 C14 118.1(5) . .
C20 O4 Dy1 125.7(4) . .
C20 O4 Dy2 120.3(4) . .
Dy1 O4 Dy2 112.43(15) . .
C23 O5 Dy2 135.0(4) . .
C24 O6 C28 118.6(5) . .
C34 O7 Dy3 119.5(4) . .
C34 O7 Dy2 121.9(4) . .
Dy3 O7 Dy2 111.99(15) . .
C37 O8 Dy3 140.3(4) . .
C38 O9 C42 117.0(6) . .
C48 O10 Dy3 124.5(4) . .
C48 O10 Dy4 119.7(4) . .
Dy3 O10 Dy4 113.01(15) . .
C51 O11 Dy4 134.4(4) . .
C52 O12 C56 118.2(5) . .
C1 N1 C5 118.6(5) . .
C1 N1 Dy4 124.5(4) . 2_655
C5 N1 Dy4 114.7(4) . 2_655
C6 N2 N3 111.3(5) . .
C7 N3 N2 112.5(5) . .
C7 N3 Dy1 130.2(4) . .
N2 N3 Dy1 117.2(3) . .
C15 N4 C19 116.6(5) . .
C15 N4 Dy1 126.4(4) . .
C19 N4 Dy1 116.5(4) . .
C20 N5 N6 112.0(5) . .
C21 N6 N5 112.7(5) . .
C21 N6 Dy2 128.3(4) . .
N5 N6 Dy2 119.1(3) . .
C29 N7 C33 117.9(5) . .
C29 N7 Dy2 125.7(4) . .
C33 N7 Dy2 114.7(4) . .
C34 N8 N9 111.5(5) . .
C35 N9 N8 112.1(5) . .
C35 N9 Dy3 130.2(4) . .
N8 N9 Dy3 117.3(4) . .
C43 N10 C47 117.4(5) . .
C43 N10 Dy3 126.5(4) . .
C47 N10 Dy3 115.8(4) . .
C48 N11 N12 111.1(5) . .
C49 N12 N11 111.4(5) . .
C49 N12 Dy4 129.1(4) . .
N11 N12 Dy4 119.4(3) . .
N1 C1 C2 122.9(6) . .
N1 C1 H1A 118.6 . .
C2 C1 H1A 118.6 . .
C3 C2 C1 119.0(7) . .
C3 C2 H2A 120.5 . .
C1 C2 H2A 120.5 . .
C4 C3 C2 118.5(7) . .
C4 C3 H3A 120.8 . .
C2 C3 H3A 120.8 . .
C3 C4 C5 119.7(7) . .
C3 C4 H4A 120.1 . .
C5 C4 H4A 120.1 . .
N1 C5 C4 121.3(6) . .
N1 C5 C6 115.6(5) . .
C4 C5 C6 123.1(6) . .
O1 C6 N2 125.9(6) . .
O1 C6 C5 116.5(5) . .
N2 C6 C5 117.5(5) . .
N3 C7 C8 126.6(6) . .
N3 C7 H7A 116.7 . .
C8 C7 H7A 116.7 . .
C9 C8 C13 119.3(6) . .
C9 C8 C7 123.7(5) . .
C13 C8 C7 116.6(6) . .
O2 C9 C8 123.2(6) . .
O2 C9 C10 119.4(6) . .
C8 C9 C10 117.4(5) . .
C11 C10 O3 123.5(6) . .
C11 C10 C9 122.2(6) . .
O3 C10 C9 114.3(5) . .
C10 C11 C12 119.9(7) . .
C10 C11 H11A 120.0 . .
C12 C11 H11A 120.0 . .
C13 C12 C11 120.6(6) . .
C13 C12 H12A 119.7 . .
C11 C12 H12A 119.7 . .
C12 C13 C8 120.4(6) . .
C12 C13 H13A 119.8 . .
C8 C13 H13A 119.8 . .
O3 C14 H14A 109.5 . .
O3 C14 H14B 109.5 . .
H14A C14 H14B 109.5 . .
O3 C14 H14C 109.5 . .
H14A C14 H14C 109.5 . .
H14B C14 H14C 109.5 . .
N4 C15 C16 124.4(6) . .
N4 C15 H15A 117.8 . .
C16 C15 H15A 117.8 . .
C15 C16 C17 118.6(7) . .
C15 C16 H16A 120.7 . .
C17 C16 H16A 120.7 . .
C18 C17 C16 118.3(7) . .
C18 C17 H17A 120.8 . .
C16 C17 H17A 120.8 . .
C19 C18 C17 119.4(7) . .
C19 C18 H18A 120.3 . .
C17 C18 H18A 120.3 . .
N4 C19 C18 122.7(6) . .
N4 C19 C20 115.2(5) . .
C18 C19 C20 122.1(6) . .
O4 C20 N5 124.7(6) . .
O4 C20 C19 117.3(5) . .
N5 C20 C19 118.0(5) . .
N6 C21 C22 127.0(6) . .
N6 C21 H21A 116.5 . .
C22 C21 H21A 116.5 . .
C27 C22 C23 119.3(6) . .
C27 C22 C21 118.1(6) . .
C23 C22 C21 122.6(5) . .
O5 C23 C22 122.9(5) . .
O5 C23 C24 119.6(6) . .
C22 C23 C24 117.5(5) . .
O6 C24 C25 124.9(6) . .
O6 C24 C23 113.8(5) . .
C25 C24 C23 121.3(6) . .
C24 C25 C26 120.3(6) . .
C24 C25 H25A 119.9 . .
C26 C25 H25A 119.9 . .
C27 C26 C25 120.1(6) . .
C27 C26 H26A 119.9 . .
C25 C26 H26A 119.9 . .
C26 C27 C22 121.5(7) . .
C26 C27 H27A 119.2 . .
C22 C27 H27A 119.2 . .
O6 C28 H28A 109.5 . .
O6 C28 H28B 109.5 . .
H28A C28 H28B 109.5 . .
O6 C28 H28C 109.5 . .
H28A C28 H28C 109.5 . .
H28B C28 H28C 109.5 . .
N7 C29 C30 123.3(7) . .
N7 C29 H29A 118.3 . .
C30 C29 H29A 118.3 . .
C29 C30 C31 118.7(6) . .
C29 C30 H30A 120.7 . .
C31 C30 H30A 120.7 . .
C32 C31 C30 118.9(6) . .
C32 C31 H31A 120.6 . .
C30 C31 H31A 120.6 . .
C31 C32 C33 119.3(7) . .
C31 C32 H32A 120.4 . .
C33 C32 H32A 120.4 . .
N7 C33 C32 122.0(6) . .
N7 C33 C34 115.6(5) . .
C32 C33 C34 122.3(6) . .
O7 C34 N8 125.9(6) . .
O7 C34 C33 116.8(6) . .
N8 C34 C33 117.3(5) . .
N9 C35 C36 126.4(6) . .
N9 C35 H35A 116.8 . .
C36 C35 H35A 116.8 . .
C37 C36 C41 119.8(6) . .
C37 C36 C35 123.4(6) . .
C41 C36 C35 116.8(6) . .
O8 C37 C36 123.4(6) . .
O8 C37 C38 119.1(6) . .
C36 C37 C38 117.4(6) . .
O9 C38 C39 123.8(7) . .
O9 C38 C37 113.9(5) . .
C39 C38 C37 122.1(7) . .
C38 C39 C40 119.9(7) . .
C38 C39 H39A 120.1 . .
C40 C39 H39A 120.1 . .
C41 C40 C39 120.3(6) . .
C41 C40 H40A 119.9 . .
C39 C40 H40A 119.9 . .
C40 C41 C36 120.6(7) . .
C40 C41 H41A 119.7 . .
C36 C41 H41A 119.7 . .
O9 C42 H42A 109.5 . .
O9 C42 H42B 109.5 . .
H42A C42 H42B 109.5 . .
O9 C42 H42C 109.5 . .
H42A C42 H42C 109.5 . .
H42B C42 H42C 109.5 . .
N10 C43 C44 123.7(6) . .
N10 C43 H43A 118.1 . .
C44 C43 H43A 118.1 . .
C45 C44 C43 118.5(7) . .
C45 C44 H44A 120.8 . .
C43 C44 H44A 120.8 . .
C46 C45 C44 119.3(7) . .
C46 C45 H45A 120.3 . .
C44 C45 H45A 120.3 . .
C45 C46 C47 119.8(7) . .
C45 C46 H46A 120.1 . .
C47 C46 H46A 120.1 . .
N10 C47 C46 121.2(6) . .
N10 C47 C48 115.3(5) . .
C46 C47 C48 123.5(6) . .
O10 C48 N11 126.1(6) . .
O10 C48 C47 117.0(5) . .
N11 C48 C47 116.9(5) . .
N12 C49 C50 125.6(6) . .
N12 C49 H49A 117.2 . .
C50 C49 H49A 117.2 . .
C51 C50 C55 119.6(6) . .
C51 C50 C49 122.2(5) . .
C55 C50 C49 118.0(6) . .
O11 C51 C50 124.3(5) . .
O11 C51 C52 118.4(5) . .
C50 C51 C52 117.2(5) . .
O12 C52 C53 126.0(6) . .
O12 C52 C51 113.5(5) . .
C53 C52 C51 120.5(6) . .
C54 C53 C52 121.3(6) . .
C54 C53 H53A 119.3 . .
C52 C53 H53A 119.3 . .
C55 C54 C53 119.4(6) . .
C55 C54 H54A 120.3 . .
C53 C54 H54A 120.3 . .
C54 C55 C50 121.8(6) . .
C54 C55 H55A 119.1 . .
C50 C55 H55A 119.1 . .
O12 C56 H56A 109.5 . .
O12 C56 H56B 109.5 . .
H56A C56 H56B 109.5 . .
O12 C56 H56C 109.5 . .
H56A C56 H56C 109.5 . .
H56B C56 H56C 109.5 . .
O19 C57 O17 122.4(5) . .
O19 C57 O18 122.9(5) . .
O17 C57 O18 114.6(5) . .
O19 C57 Dy2 170.8(4) . .
O17 C57 Dy2 60.7(3) . .
O18 C57 Dy2 55.1(3) . .
C57 O17 Dy1 133.9(3) . .
C57 O17 Dy2 92.7(3) . .
Dy1 O17 Dy2 110.54(14) . .
C57 O18 Dy3 131.8(4) . .
C57 O18 Dy2 98.4(3) . .
Dy3 O18 Dy2 115.76(15) . .
C57 O19 Dy4 134.7(4) . .
O21 C58 O22 122.9(5) . .
O21 C58 O20 123.1(5) . .
O22 C58 O20 114.1(5) . .
O21 C58 Dy4 169.6(4) . 2_655
O22 C58 Dy4 60.5(3) . 2_655
O20 C58 Dy4 54.6(3) . 2_655
C58 O20 Dy1 130.3(3) . .
C58 O20 Dy4 99.0(3) . 2_655
Dy1 O20 Dy4 116.11(15) . 2_655
C58 O21 Dy2 134.9(4) . .
C58 O22 Dy3 134.5(4) . 2_655
C58 O22 Dy4 93.1(3) . 2_655
Dy3 O22 Dy4 109.98(15) 2_655 2_655
N13 C59 C60 177.9(11) . .
N14 C61 C62 177.3(17) . .
N15 C63 C64 175.6(16) . .
N16 C65 C66 175.9(14) . .
N17 C67 C68 173(2) . .
N18 C69 C70 176.4(15) . .

loop_
_geom_bond_atom_site_label_1
_geom_bond_atom_site_label_2
_geom_bond_distance
_geom_bond_site_symmetry_2
Dy1 O2 2.207(4) .
Dy1 O20 2.310(4) .
Dy1 O17 2.331(4) .
Dy1 O1 2.339(4) .
Dy1 O4 2.371(4) .
Dy1 O13 2.379(4) .
Dy1 N3 2.474(5) .
Dy1 N4 2.603(5) .
Dy1 Dy2 3.9808(4) .
Dy1 Dy4 3.9820(4) 2_655
Dy2 O5 2.249(4) .
Dy2 O18 2.385(4) .
Dy2 O4 2.419(4) .
Dy2 O14 2.420(4) .
Dy2 O21 2.439(4) .
Dy2 O7 2.448(4) .
Dy2 N6 2.501(5) .
Dy2 O17 2.511(4) .
Dy2 N7 2.653(5) .
Dy2 C57 2.877(6) .
Dy2 Dy3 3.9756(4) .
Dy3 O8 2.197(4) .
Dy3 O18 2.309(4) .
Dy3 O22 2.330(4) 2_655
Dy3 O7 2.347(4) .
Dy3 O10 2.359(4) .
Dy3 O15 2.365(4) .
Dy3 N9 2.475(5) .
Dy3 N10 2.589(5) .
Dy3 Dy4 3.9709(4) .
Dy4 O11 2.261(4) .
Dy4 O20 2.382(4) 2_655
Dy4 O10 2.403(4) .
Dy4 O19 2.417(4) .
Dy4 O16 2.434(4) .
Dy4 O1 2.467(4) 2_655
Dy4 N12 2.505(5) .
Dy4 O22 2.517(4) 2_655
Dy4 N1 2.654(5) 2_655
Dy4 C58 2.887(6) 2_655
Dy4 Dy1 3.9820(4) 2_655
O1 C6 1.296(7) .
O1 Dy4 2.467(4) 2_655
O2 C9 1.311(7) .
O3 C10 1.379(8) .
O3 C14 1.424(8) .
O4 C20 1.297(7) .
O5 C23 1.309(7) .
O6 C24 1.364(8) .
O6 C28 1.420(8) .
O7 C34 1.302(7) .
O8 C37 1.314(7) .
O9 C38 1.373(8) .
O9 C42 1.429(9) .
O10 C48 1.298(7) .
O11 C51 1.309(6) .
O12 C52 1.358(8) .
O12 C56 1.416(7) .
N1 C1 1.311(8) .
N1 C5 1.352(8) .
N1 Dy4 2.654(5) 2_655
N2 C6 1.303(8) .
N2 N3 1.424(7) .
N3 C7 1.284(8) .
N4 C15 1.347(8) .
N4 C19 1.350(8) .
N5 C20 1.305(7) .
N5 N6 1.408(7) .
N6 C21 1.290(8) .
N7 C29 1.328(8) .
N7 C33 1.348(8) .
N8 C34 1.308(8) .
N8 N9 1.423(7) .
N9 C35 1.269(8) .
N10 C43 1.348(8) .
N10 C47 1.355(8) .
N11 C48 1.305(8) .
N11 N12 1.399(7) .
N12 C49 1.302(7) .
C1 C2 1.386(9) .
C1 H1A 0.9300 .
C2 C3 1.376(11) .
C2 H2A 0.9300 .
C3 C4 1.366(10) .
C3 H3A 0.9300 .
C4 C5 1.387(9) .
C4 H4A 0.9300 .
C5 C6 1.488(9) .
C7 C8 1.437(9) .
C7 H7A 0.9300 .
C8 C9 1.413(9) .
C8 C13 1.422(8) .
C9 C10 1.414(9) .
C10 C11 1.368(9) .
C11 C12 1.380(10) .
C11 H11A 0.9300 .
C12 C13 1.372(10) .
C12 H12A 0.9300 .
C13 H13A 0.9300 .
C14 H14A 0.9600 .
C14 H14B 0.9600 .
C14 H14C 0.9600 .
C15 C16 1.365(9) .
C15 H15A 0.9300 .
C16 C17 1.388(10) .
C16 H16A 0.9300 .
C17 C18 1.387(10) .
C17 H17A 0.9300 .
C18 C19 1.383(9) .
C18 H18A 0.9300 .
C19 C20 1.474(9) .
C21 C22 1.428(9) .
C21 H21A 0.9300 .
C22 C27 1.417(8) .
C22 C23 1.420(9) .
C23 C24 1.423(9) .
C24 C25 1.380(8) .
C25 C26 1.394(10) .
C25 H25A 0.9300 .
C26 C27 1.356(10) .
C26 H26A 0.9300 .
C27 H27A 0.9300 .
C28 H28A 0.9600 .
C28 H28B 0.9600 .
C28 H28C 0.9600 .
C29 C30 1.378(9) .
C29 H29A 0.9300 .
C30 C31 1.389(10) .
C30 H30A 0.9300 .
C31 C32 1.364(10) .
C31 H31A 0.9300 .
C32 C33 1.395(9) .
C32 H32A 0.9300 .
C33 C34 1.480(9) .
C35 C36 1.447(9) .
C35 H35A 0.9300 .
C36 C37 1.413(9) .
C36 C41 1.421(9) .
C37 C38 1.415(9) .
C38 C39 1.378(9) .
C39 C40 1.390(10) .
C39 H39A 0.9300 .
C40 C41 1.376(10) .
C40 H40A 0.9300 .
C41 H41A 0.9300 .
C42 H42A 0.9600 .
C42 H42B 0.9600 .
C42 H42C 0.9600 .
C43 C44 1.371(10) .
C43 H43A 0.9300 .
C44 C45 1.371(10) .
C44 H44A 0.9300 .
C45 C46 1.370(10) .
C45 H45A 0.9300 .
C46 C47 1.392(9) .
C46 H46A 0.9300 .
C47 C48 1.470(9) .
C49 C50 1.441(9) .
C49 H49A 0.9300 .
C50 C51 1.407(9) .
C50 C55 1.408(8) .
C51 C52 1.432(8) .
C52 C53 1.386(8) .
C53 C54 1.370(10) .
C53 H53A 0.9300 .
C54 C55 1.363(9) .
C54 H54A 0.9300 .
C55 H55A 0.9300 .
C56 H56A 0.9600 .
C56 H56B 0.9600 .
C56 H56C 0.9600 .
C57 O19 1.260(7) .
C57 O17 1.292(6) .
C57 O18 1.296(7) .
C58 O21 1.260(7) .
C58 O22 1.283(7) .
C58 O20 1.299(7) .
C58 Dy4 2.887(6) 2_655
O20 Dy4 2.382(4) 2_655
O22 Dy3 2.330(4) 2_655
O22 Dy4 2.517(4) 2_655
O2WA O2WB 1.378(13) .
O3WA O3WB 1.79(2) .
N13 C59 1.144(12) .
C59 C60 1.453(14) .
N14 C61 1.157(14) .
C61 C62 1.358(17) .
N15 C63 1.093(15) .
C63 C64 1.49(2) .
N16 C65 1.179(14) .
C65 C66 1.392(16) .
N17 C67 1.18(2) .
C67 C68 1.51(2) .
N18 C69 1.163(15) .
C69 C70 1.412(15) .

loop_
_geom_torsion_atom_site_label_1
_geom_torsion_atom_site_label_2
_geom_torsion_atom_site_label_3
_geom_torsion_atom_site_label_4
_geom_torsion
_geom_torsion_site_symmetry_1
_geom_torsion_site_symmetry_4
O2 Dy1 Dy2 O5 167.4(2) . .
O20 Dy1 Dy2 O5 -20.5(2) . .
O17 Dy1 Dy2 O5 -112.7(2) . .
O1 Dy1 Dy2 O5 -0.1(2) . .
O4 Dy1 Dy2 O5 81.6(2) . .
O13 Dy1 Dy2 O5 -92.8(2) . .
N3 Dy1 Dy2 O5 154.0(4) . .
N4 Dy1 Dy2 O5 77.8(2) . .
Dy4 Dy1 Dy2 O5 -15.61(17) 2_655 .
O2 Dy1 Dy2 O18 -106.10(15) . .
O20 Dy1 Dy2 O18 66.02(15) . .
O17 Dy1 Dy2 O18 -26.20(19) . .
O1 Dy1 Dy2 O18 86.45(17) . .
O4 Dy1 Dy2 O18 168.2(2) . .
O13 Dy1 Dy2 O18 -6.31(15) . .
N3 Dy1 Dy2 O18 -119.4(4) . .
N4 Dy1 Dy2 O18 164.33(15) . .
Dy4 Dy1 Dy2 O18 70.93(10) 2_655 .
O2 Dy1 Dy2 O4 85.7(2) . .
O20 Dy1 Dy2 O4 -102.1(2) . .
O17 Dy1 Dy2 O4 165.6(2) . .
O1 Dy1 Dy2 O4 -81.7(2) . .
O13 Dy1 Dy2 O4 -174.5(2) . .
N3 Dy1 Dy2 O4 72.4(4) . .
N4 Dy1 Dy2 O4 -3.8(2) . .
Dy4 Dy1 Dy2 O4 -97.23(18) 2_655 .
O2 Dy1 Dy2 O14 -0.16(16) . .
O20 Dy1 Dy2 O14 171.96(16) . .
O17 Dy1 Dy2 O14 79.7(2) . .
O1 Dy1 Dy2 O14 -167.61(18) . .
O4 Dy1 Dy2 O14 -85.9(2) . .
O13 Dy1 Dy2 O14 99.63(16) . .
N3 Dy1 Dy2 O14 -13.5(4) . .
N4 Dy1 Dy2 O14 -89.73(17) . .
Dy4 Dy1 Dy2 O14 176.87(12) 2_655 .
O2 Dy1 Dy2 O21 173.03(15) . .
O20 Dy1 Dy2 O21 -14.86(15) . .
O17 Dy1 Dy2 O21 -107.08(19) . .
O1 Dy1 Dy2 O21 5.57(17) . .
O4 Dy1 Dy2 O21 87.3(2) . .
O13 Dy1 Dy2 O21 -87.19(15) . .
N3 Dy1 Dy2 O21 159.7(4) . .
N4 Dy1 Dy2 O21 83.46(16) . .
Dy4 Dy1 Dy2 O21 -9.95(11) 2_655 .
O2 Dy1 Dy2 O7 -64.15(17) . .
O20 Dy1 Dy2 O7 107.96(17) . .
O17 Dy1 Dy2 O7 15.7(2) . .
O1 Dy1 Dy2 O7 128.39(18) . .
O4 Dy1 Dy2 O7 -149.9(2) . .
O13 Dy1 Dy2 O7 35.64(17) . .
N3 Dy1 Dy2 O7 -77.5(4) . .
N4 Dy1 Dy2 O7 -153.72(17) . .
Dy4 Dy1 Dy2 O7 112.88(13) 2_655 .
O2 Dy1 Dy2 N6 99.34(16) . .
O20 Dy1 Dy2 N6 -88.54(16) . .
O17 Dy1 Dy2 N6 179.23(19) . .
O1 Dy1 Dy2 N6 -68.12(17) . .
O4 Dy1 Dy2 N6 13.6(2) . .
O13 Dy1 Dy2 N6 -160.87(16) . .
N3 Dy1 Dy2 N6 86.0(4) . .
N4 Dy1 Dy2 N6 9.77(16) . .
Dy4 Dy1 Dy2 N6 -83.63(12) 2_655 .
O2 Dy1 Dy2 O17 -79.89(19) . .
O20 Dy1 Dy2 O17 92.22(19) . .
O1 Dy1 Dy2 O17 112.7(2) . .
O4 Dy1 Dy2 O17 -165.6(2) . .
O13 Dy1 Dy2 O17 19.90(19) . .
N3 Dy1 Dy2 O17 -93.2(4) . .
N4 Dy1 Dy2 O17 -169.46(19) . .
Dy4 Dy1 Dy2 O17 97.14(15) 2_655 .
O2 Dy1 Dy2 N7 29.56(19) . .
O20 Dy1 Dy2 N7 -158.32(19) . .
O17 Dy1 Dy2 N7 109.5(2) . .
O1 Dy1 Dy2 N7 -137.9(2) . .
O4 Dy1 Dy2 N7 -56.2(2) . .
O13 Dy1 Dy2 N7 129.35(19) . .
N3 Dy1 Dy2 N7 16.2(4) . .
N4 Dy1 Dy2 N7 -60.0(2) . .
Dy4 Dy1 Dy2 N7 -153.41(16) 2_655 .
O2 Dy1 Dy2 C57 -100.56(18) . .
O20 Dy1 Dy2 C57 71.55(18) . .
O17 Dy1 Dy2 C57 -20.7(2) . .
O1 Dy1 Dy2 C57 91.98(19) . .
O4 Dy1 Dy2 C57 173.7(2) . .
O13 Dy1 Dy2 C57 -0.78(17) . .
N3 Dy1 Dy2 C57 -113.9(4) . .
N4 Dy1 Dy2 C57 169.87(18) . .
Dy4 Dy1 Dy2 C57 76.46(14) 2_655 .
O2 Dy1 Dy2 Dy3 -92.62(11) . .
O20 Dy1 Dy2 Dy3 79.49(11) . .
O17 Dy1 Dy2 Dy3 -12.73(15) . .
O1 Dy1 Dy2 Dy3 99.92(13) . .
O4 Dy1 Dy2 Dy3 -178.37(18) . .
O13 Dy1 Dy2 Dy3 7.16(11) . .
N3 Dy1 Dy2 Dy3 -106.0(4) . .
N4 Dy1 Dy2 Dy3 177.80(11) . .
Dy4 Dy1 Dy2 Dy3 84.404(10) 2_655 .
O5 Dy2 Dy3 O8 -48.7(8) . .
O18 Dy2 Dy3 O8 -164.7(8) . .
O4 Dy2 Dy3 O8 167.6(8) . .
O14 Dy2 Dy3 O8 95.1(8) . .
O21 Dy2 Dy3 O8 -121.1(8) . .
O7 Dy2 Dy3 O8 28.1(8) . .
N6 Dy2 Dy3 O8 -36.3(8) . .
O17 Dy2 Dy3 O8 162.0(8) . .
N7 Dy2 Dy3 O8 25.6(8) . .
C57 Dy2 Dy3 O8 177.1(8) . .
Dy1 Dy2 Dy3 O8 169.1(8) . .
O5 Dy2 Dy3 O18 116.1(2) . .
O4 Dy2 Dy3 O18 -27.7(2) . .
O14 Dy2 Dy3 O18 -100.2(2) . .
O21 Dy2 Dy3 O18 43.6(2) . .
O7 Dy2 Dy3 O18 -167.2(3) . .
N6 Dy2 Dy3 O18 128.5(3) . .
O17 Dy2 Dy3 O18 -33.3(2) . .
N7 Dy2 Dy3 O18 -169.7(2) . .
C57 Dy2 Dy3 O18 -18.2(2) . .
Dy1 Dy2 Dy3 O18 -26.17(19) . .
O5 Dy2 Dy3 O22 88.46(14) . 2_655
O18 Dy2 Dy3 O22 -27.6(2) . 2_655
O4 Dy2 Dy3 O22 -55.29(19) . 2_655
O14 Dy2 Dy3 O22 -127.79(14) . 2_655
O21 Dy2 Dy3 O22 15.98(13) . 2_655
O7 Dy2 Dy3 O22 165.20(19) . 2_655
N6 Dy2 Dy3 O22 100.9(3) . 2_655
O17 Dy2 Dy3 O22 -60.87(13) . 2_655
N7 Dy2 Dy3 O22 162.72(14) . 2_655
C57 Dy2 Dy3 O22 -45.76(17) . 2_655
Dy1 Dy2 Dy3 O22 -53.77(9) . 2_655
O5 Dy2 Dy3 O7 -76.7(2) . .
O18 Dy2 Dy3 O7 167.2(3) . .
O4 Dy2 Dy3 O7 139.5(2) . .
O14 Dy2 Dy3 O7 67.0(2) . .
O21 Dy2 Dy3 O7 -149.22(19) . .
N6 Dy2 Dy3 O7 -64.3(3) . .
O17 Dy2 Dy3 O7 133.93(19) . .
N7 Dy2 Dy3 O7 -2.5(2) . .
C57 Dy2 Dy3 O7 149.0(2) . .
Dy1 Dy2 Dy3 O7 141.03(17) . .
O5 Dy2 Dy3 O10 160.10(14) . .
O18 Dy2 Dy3 O10 44.0(2) . .
O4 Dy2 Dy3 O10 16.34(19) . .
O14 Dy2 Dy3 O10 -56.16(14) . .
O21 Dy2 Dy3 O10 87.62(13) . .
O7 Dy2 Dy3 O10 -123.17(19) . .
N6 Dy2 Dy3 O10 172.5(3) . .
O17 Dy2 Dy3 O10 10.76(13) . .
N7 Dy2 Dy3 O10 -125.64(14) . .
C57 Dy2 Dy3 O10 25.88(17) . .
Dy1 Dy2 Dy3 O10 17.86(10) . .
O5 Dy2 Dy3 O15 19.12(14) . .
O18 Dy2 Dy3 O15 -96.9(2) . .
O4 Dy2 Dy3 O15 -124.64(19) . .
O14 Dy2 Dy3 O15 162.87(14) . .
O21 Dy2 Dy3 O15 -53.36(13) . .
O7 Dy2 Dy3 O15 95.86(19) . .
N6 Dy2 Dy3 O15 31.5(3) . .
O17 Dy2 Dy3 O15 -130.21(13) . .
N7 Dy2 Dy3 O15 93.38(14) . .
C57 Dy2 Dy3 O15 -115.10(17) . .
Dy1 Dy2 Dy3 O15 -123.11(10) . .
O5 Dy2 Dy3 N9 -56.07(16) . .
O18 Dy2 Dy3 N9 -172.1(2) . .
O4 Dy2 Dy3 N9 160.2(2) . .
O14 Dy2 Dy3 N9 87.68(16) . .
O21 Dy2 Dy3 N9 -128.55(15) . .
O7 Dy2 Dy3 N9 20.7(2) . .
N6 Dy2 Dy3 N9 -43.7(3) . .
O17 Dy2 Dy3 N9 154.60(14) . .
N7 Dy2 Dy3 N9 18.19(16) . .
C57 Dy2 Dy3 N9 169.71(18) . .
Dy1 Dy2 Dy3 N9 161.70(12) . .
O5 Dy2 Dy3 N10 -135.38(15) . .
O18 Dy2 Dy3 N10 108.6(2) . .
O4 Dy2 Dy3 N10 80.9(2) . .
O14 Dy2 Dy3 N10 8.36(15) . .
O21 Dy2 Dy3 N10 152.14(14) . .
O7 Dy2 Dy3 N10 -58.6(2) . .
N6 Dy2 Dy3 N10 -123.0(3) . .
O17 Dy2 Dy3 N10 75.29(14) . .
N7 Dy2 Dy3 N10 -61.12(15) . .
C57 Dy2 Dy3 N10 90.40(18) . .
Dy1 Dy2 Dy3 N10 82.39(11) . .
O5 Dy2 Dy3 Dy4 125.66(10) . .
O18 Dy2 Dy3 Dy4 9.59(19) . .
O4 Dy2 Dy3 Dy4 -18.10(17) . .
O14 Dy2 Dy3 Dy4 -90.60(10) . .
O21 Dy2 Dy3 Dy4 53.18(9) . .
O7 Dy2 Dy3 Dy4 -157.60(17) . .
N6 Dy2 Dy3 Dy4 138.1(2) . .
O17 Dy2 Dy3 Dy4 -23.67(9) . .
N7 Dy2 Dy3 Dy4 -160.08(11) . .
C57 Dy2 Dy3 Dy4 -8.56(14) . .
Dy1 Dy2 Dy3 Dy4 -16.576(10) . .
O8 Dy3 Dy4 O11 -166.8(2) . .
O18 Dy3 Dy4 O11 19.6(2) . .
O22 Dy3 Dy4 O11 113.4(2) 2_655 .
O7 Dy3 Dy4 O11 -2.9(2) . .
O10 Dy3 Dy4 O11 -83.6(2) . .
O15 Dy3 Dy4 O11 92.5(2) . .
N9 Dy3 Dy4 O11 -160.4(4) . .
N10 Dy3 Dy4 O11 -81.0(2) . .
Dy2 Dy3 Dy4 O11 13.99(17) . .
O8 Dy3 Dy4 O20 105.61(15) . 2_655
O18 Dy3 Dy4 O20 -67.99(15) . 2_655
O22 Dy3 Dy4 O20 25.79(19) 2_655 2_655
O7 Dy3 Dy4 O20 -90.45(17) . 2_655
O10 Dy3 Dy4 O20 -171.2(2) . 2_655
O15 Dy3 Dy4 O20 4.90(15) . 2_655
N9 Dy3 Dy4 O20 112.0(4) . 2_655
N10 Dy3 Dy4 O20 -168.59(16) . 2_655
Dy2 Dy3 Dy4 O20 -73.57(10) . 2_655
O8 Dy3 Dy4 O10 -83.2(2) . .
O18 Dy3 Dy4 O10 103.2(2) . .
O22 Dy3 Dy4 O10 -163.1(2) 2_655 .
O7 Dy3 Dy4 O10 80.7(2) . .
O15 Dy3 Dy4 O10 176.1(2) . .
N9 Dy3 Dy4 O10 -76.9(4) . .
N10 Dy3 Dy4 O10 2.6(2) . .
Dy2 Dy3 Dy4 O10 97.58(18) . .
O8 Dy3 Dy4 O19 -172.79(16) . .
O18 Dy3 Dy4 O19 13.61(16) . .
O22 Dy3 Dy4 O19 107.4(2) 2_655 .
O7 Dy3 Dy4 O19 -8.85(17) . .
O10 Dy3 Dy4 O19 -89.6(2) . .
O15 Dy3 Dy4 O19 86.50(16) . .
N9 Dy3 Dy4 O19 -166.4(4) . .
N10 Dy3 Dy4 O19 -86.99(16) . .
Dy2 Dy3 Dy4 O19 8.03(11) . .
O8 Dy3 Dy4 O16 0.26(17) . .
O18 Dy3 Dy4 O16 -173.33(17) . .
O22 Dy3 Dy4 O16 -79.5(2) 2_655 .
O7 Dy3 Dy4 O16 164.21(18) . .
O10 Dy3 Dy4 O16 83.5(2) . .
O15 Dy3 Dy4 O16 -100.44(17) . .
N9 Dy3 Dy4 O16 6.6(4) . .
N10 Dy3 Dy4 O16 86.07(18) . .
Dy2 Dy3 Dy4 O16 -178.92(13) . .
O8 Dy3 Dy4 O1 63.78(17) . 2_655
O18 Dy3 Dy4 O1 -109.81(17) . 2_655
O22 Dy3 Dy4 O1 -16.0(2) 2_655 2_655
O7 Dy3 Dy4 O1 -132.27(19) . 2_655
O10 Dy3 Dy4 O1 147.0(2) . 2_655
O15 Dy3 Dy4 O1 -36.92(17) . 2_655
N9 Dy3 Dy4 O1 70.2(4) . 2_655
N10 Dy3 Dy4 O1 149.59(18) . 2_655
Dy2 Dy3 Dy4 O1 -115.40(13) . 2_655
O8 Dy3 Dy4 N12 -100.63(17) . .
O18 Dy3 Dy4 N12 85.77(16) . .
O22 Dy3 Dy4 N12 179.6(2) 2_655 .
O7 Dy3 Dy4 N12 63.32(18) . .
O10 Dy3 Dy4 N12 -17.4(2) . .
O15 Dy3 Dy4 N12 158.66(17) . .
N9 Dy3 Dy4 N12 -94.2(4) . .
N10 Dy3 Dy4 N12 -14.83(17) . .
Dy2 Dy3 Dy4 N12 80.19(12) . .
O8 Dy3 Dy4 O22 79.8(2) . 2_655
O18 Dy3 Dy4 O22 -93.8(2) . 2_655
O7 Dy3 Dy4 O22 -116.2(2) . 2_655
O10 Dy3 Dy4 O22 163.1(2) . 2_655
O15 Dy3 Dy4 O22 -20.9(2) . 2_655
N9 Dy3 Dy4 O22 86.2(4) . 2_655
N10 Dy3 Dy4 O22 165.6(2) . 2_655
Dy2 Dy3 Dy4 O22 -99.37(16) . 2_655
O8 Dy3 Dy4 N1 -29.59(19) . 2_655
O18 Dy3 Dy4 N1 156.81(19) . 2_655
O22 Dy3 Dy4 N1 -109.4(2) 2_655 2_655
O7 Dy3 Dy4 N1 134.4(2) . 2_655
O10 Dy3 Dy4 N1 53.7(2) . 2_655
O15 Dy3 Dy4 N1 -130.29(19) . 2_655
N9 Dy3 Dy4 N1 -23.2(4) . 2_655
N10 Dy3 Dy4 N1 56.2(2) . 2_655
Dy2 Dy3 Dy4 N1 151.23(15) . 2_655
O8 Dy3 Dy4 C58 99.93(18) . 2_655
O18 Dy3 Dy4 C58 -73.67(18) . 2_655
O22 Dy3 Dy4 C58 20.1(2) 2_655 2_655
O7 Dy3 Dy4 C58 -96.13(19) . 2_655
O10 Dy3 Dy4 C58 -176.8(2) . 2_655
O15 Dy3 Dy4 C58 -0.78(18) . 2_655
N9 Dy3 Dy4 C58 106.3(4) . 2_655
N10 Dy3 Dy4 C58 -174.27(18) . 2_655
Dy2 Dy3 Dy4 C58 -79.25(14) . 2_655
O8 Dy3 Dy4 Dy1 91.73(12) . 2_655
O18 Dy3 Dy4 Dy1 -81.86(11) . 2_655
O22 Dy3 Dy4 Dy1 11.92(16) 2_655 2_655
O7 Dy3 Dy4 Dy1 -104.32(13) . 2_655
O10 Dy3 Dy4 Dy1 174.97(18) . 2_655
O15 Dy3 Dy4 Dy1 -8.97(11) . 2_655
N9 Dy3 Dy4 Dy1 98.1(4) . 2_655
N10 Dy3 Dy4 Dy1 177.54(12) . 2_655
Dy2 Dy3 Dy4 Dy1 -87.445(10) . 2_655
O2 Dy1 O1 C6 17.5(5) . .
O20 Dy1 O1 C6 -161.2(4) . .
O17 Dy1 O1 C6 -130.6(4) . .
O4 Dy1 O1 C6 138.3(4) . .
O13 Dy1 O1 C6 -76.3(4) . .
N3 Dy1 O1 C6 7.4(4) . .
N4 Dy1 O1 C6 90.4(4) . .
Dy2 Dy1 O1 C6 178.3(3) . .
Dy4 Dy1 O1 C6 -154.5(5) 2_655 .
O2 Dy1 O1 Dy4 171.99(17) . 2_655
O20 Dy1 O1 Dy4 -6.68(14) . 2_655
O17 Dy1 O1 Dy4 23.9(3) . 2_655
O4 Dy1 O1 Dy4 -67.2(2) . 2_655
O13 Dy1 O1 Dy4 78.15(17) . 2_655
N3 Dy1 O1 Dy4 161.9(2) . 2_655
N4 Dy1 O1 Dy4 -115.07(19) . 2_655
Dy2 Dy1 O1 Dy4 -27.2(2) . 2_655
O20 Dy1 O2 C9 157.2(5) . .
O17 Dy1 O2 C9 138.0(6) . .
O1 Dy1 O2 C9 -20.0(7) . .
O4 Dy1 O2 C9 -151.8(6) . .
O13 Dy1 O2 C9 66.0(6) . .
N3 Dy1 O2 C9 -10.5(6) . .
N4 Dy1 O2 C9 -87.8(6) . .
Dy2 Dy1 O2 C9 174.0(6) . .
Dy4 Dy1 O2 C9 16.1(13) 2_655 .
O2 Dy1 O4 C20 102.2(4) . .
O20 Dy1 O4 C20 -98.2(4) . .
O17 Dy1 O4 C20 -174.9(5) . .
O1 Dy1 O4 C20 -43.2(5) . .
O13 Dy1 O4 C20 -157.4(4) . .
N3 Dy1 O4 C20 41.4(5) . .
N4 Dy1 O4 C20 9.8(4) . .
Dy2 Dy1 O4 C20 -165.9(5) . .
Dy4 Dy1 O4 C20 -76.1(4) 2_655 .
O2 Dy1 O4 Dy2 -91.82(18) . .
O20 Dy1 O4 Dy2 67.78(17) . .
O17 Dy1 O4 Dy2 -8.98(15) . .
O1 Dy1 O4 Dy2 122.75(16) . .
O13 Dy1 O4 Dy2 8.6(3) . .
N3 Dy1 O4 Dy2 -152.70(19) . .
N4 Dy1 O4 Dy2 175.8(2) . .
Dy4 Dy1 O4 Dy2 89.87(15) 2_655 .
O5 Dy2 O4 C20 36.7(5) . .
O18 Dy2 O4 C20 153.9(4) . .
O14 Dy2 O4 C20 -109.9(4) . .
O21 Dy2 O4 C20 87.7(4) . .
O7 Dy2 O4 C20 -124.5(4) . .
N6 Dy2 O4 C20 2.0(4) . .
O17 Dy2 O4 C20 175.4(4) . .
N7 Dy2 O4 C20 -52.2(4) . .
C57 Dy2 O4 C20 161.6(4) . .
Dy3 Dy2 O4 C20 169.4(3) . .
Dy1 Dy2 O4 C20 166.8(5) . .
O5 Dy2 O4 Dy1 -130.10(17) . .
O18 Dy2 O4 Dy1 -12.9(2) . .
O14 Dy2 O4 Dy1 83.29(18) . .
O21 Dy2 O4 Dy1 -79.11(18) . .
O7 Dy2 O4 Dy1 68.7(4) . .
N6 Dy2 O4 Dy1 -164.8(2) . .
O17 Dy2 O4 Dy1 8.56(14) . .
N7 Dy2 O4 Dy1 141.04(16) . .
C57 Dy2 O4 Dy1 -5.22(19) . .
Dy3 Dy2 O4 Dy1 2.6(3) . .
O18 Dy2 O5 C23 162.1(5) . .
O4 Dy2 O5 C23 -72.1(6) . .
O14 Dy2 O5 C23 43.9(6) . .
O21 Dy2 O5 C23 -121.0(5) . .
O7 Dy2 O5 C23 100.4(5) . .
N6 Dy2 O5 C23 -39.7(5) . .
O17 Dy2 O5 C23 -171.3(5) . .
N7 Dy2 O5 C23 35.4(5) . .
C57 Dy2 O5 C23 175.5(5) . .
Dy3 Dy2 O5 C23 134.0(5) . .
Dy1 Dy2 O5 C23 -115.6(5) . .
O8 Dy3 O7 C34 -22.0(5) . .
O18 Dy3 O7 C34 159.6(4) . .
O22 Dy3 O7 C34 130.9(4) 2_655 .
O10 Dy3 O7 C34 -138.9(4) . .
O15 Dy3 O7 C34 75.0(4) . .
N9 Dy3 O7 C34 -5.2(4) . .
N10 Dy3 O7 C34 -89.4(4) . .
Dy4 Dy3 O7 C34 -177.8(3) . .
Dy2 Dy3 O7 C34 152.2(5) . .
O8 Dy3 O7 Dy2 -174.19(17) . .
O18 Dy3 O7 Dy2 7.47(15) . .
O22 Dy3 O7 Dy2 -21.3(3) 2_655 .
O10 Dy3 O7 Dy2 68.9(2) . .
O15 Dy3 O7 Dy2 -77.22(17) . .
N9 Dy3 O7 Dy2 -157.4(2) . .
N10 Dy3 O7 Dy2 118.41(19) . .
Dy4 Dy3 O7 Dy2 30.0(2) . .
O5 Dy2 O7 C34 -55.9(4) . .
O18 Dy2 O7 C34 -158.8(4) . .
O4 Dy2 O7 C34 108.7(5) . .
O14 Dy2 O7 C34 94.7(4) . .
O21 Dy2 O7 C34 -111.2(4) . .
N6 Dy2 O7 C34 -4.9(5) . .
O17 Dy2 O7 C34 162.7(4) . .
N7 Dy2 O7 C34 25.8(4) . .
C57 Dy2 O7 C34 -176.5(4) . .
Dy3 Dy2 O7 C34 -151.4(5) . .
Dy1 Dy2 O7 C34 153.9(4) . .
O5 Dy2 O7 Dy3 95.48(18) . .
O18 Dy2 O7 Dy3 -7.39(14) . .
O4 Dy2 O7 Dy3 -99.9(3) . .
O14 Dy2 O7 Dy3 -113.87(18) . .
O21 Dy2 O7 Dy3 40.2(2) . .
N6 Dy2 O7 Dy3 146.45(17) . .
O17 Dy2 O7 Dy3 -45.93(18) . .
N7 Dy2 O7 Dy3 177.2(2) . .
C57 Dy2 O7 Dy3 -25.08(18) . .
Dy1 Dy2 O7 Dy3 -54.7(2) . .
O18 Dy3 O8 C37 -150.4(6) . .
O22 Dy3 O8 C37 -128.4(6) 2_655 .
O7 Dy3 O8 C37 33.3(7) . .
O10 Dy3 O8 C37 161.6(6) . .
O15 Dy3 O8 C37 -56.3(6) . .
N9 Dy3 O8 C37 17.4(6) . .
N10 Dy3 O8 C37 97.0(6) . .
Dy4 Dy3 O8 C37 -164.6(6) . .
Dy2 Dy3 O8 C37 9.8(13) . .
O8 Dy3 O10 C48 -104.6(5) . .
O18 Dy3 O10 C48 93.9(5) . .
O22 Dy3 O10 C48 171.4(5) 2_655 .
O7 Dy3 O10 C48 38.3(5) . .
O15 Dy3 O10 C48 154.6(4) . .
N9 Dy3 O10 C48 -46.3(5) . .
N10 Dy3 O10 C48 -16.5(4) . .
Dy4 Dy3 O10 C48 160.7(5) . .
Dy2 Dy3 O10 C48 71.4(4) . .
O8 Dy3 O10 Dy4 94.69(19) . .
O18 Dy3 O10 Dy4 -66.80(17) . .
O22 Dy3 O10 Dy4 10.68(15) 2_655 .
O7 Dy3 O10 Dy4 -122.39(17) . .
O15 Dy3 O10 Dy4 -6.1(3) . .
N9 Dy3 O10 Dy4 152.99(19) . .
N10 Dy3 O10 Dy4 -177.2(2) . .
Dy2 Dy3 O10 Dy4 -89.32(15) . .
O11 Dy4 O10 C48 -32.1(5) . .
O20 Dy4 O10 C48 -152.1(4) 2_655 .
O19 Dy4 O10 C48 -84.0(4) . .
O16 Dy4 O10 C48 112.2(4) . .
O1 Dy4 O10 C48 126.9(4) 2_655 .
N12 Dy4 O10 C48 -1.2(4) . .
O22 Dy4 O10 C48 -171.9(5) 2_655 .
N1 Dy4 O10 C48 55.4(4) 2_655 .
C58 Dy4 O10 C48 -159.1(4) 2_655 .
Dy3 Dy4 O10 C48 -161.8(5) . .
Dy1 Dy4 O10 C48 -169.6(3) 2_655 .
O11 Dy4 O10 Dy3 129.68(17) . .
O20 Dy4 O10 Dy3 9.6(2) 2_655 .
O19 Dy4 O10 Dy3 77.79(18) . .
O16 Dy4 O10 Dy3 -86.09(19) . .
O1 Dy4 O10 Dy3 -71.3(4) 2_655 .
N12 Dy4 O10 Dy3 160.6(2) . .
O22 Dy4 O10 Dy3 -10.15(14) 2_655 .
N1 Dy4 O10 Dy3 -142.86(16) 2_655 .
C58 Dy4 O10 Dy3 2.62(18) 2_655 .
Dy1 Dy4 O10 Dy3 -7.9(3) 2_655 .
O20 Dy4 O11 C51 -164.0(5) 2_655 .
O10 Dy4 O11 C51 68.2(5) . .
O19 Dy4 O11 C51 118.5(5) . .
O16 Dy4 O11 C51 -46.8(6) . .
O1 Dy4 O11 C51 -102.9(5) 2_655 .
N12 Dy4 O11 C51 39.3(5) . .
O22 Dy4 O11 C51 170.2(4) 2_655 .
N1 Dy4 O11 C51 -37.9(5) 2_655 .
C58 Dy4 O11 C51 -177.0(5) 2_655 .
Dy3 Dy4 O11 C51 112.8(5) . .
Dy1 Dy4 O11 C51 -136.1(5) 2_655 .
C6 N2 N3 C7 -172.8(5) . .
C6 N2 N3 Dy1 4.5(6) . .
O2 Dy1 N3 C7 -2.6(5) . .
O20 Dy1 N3 C7 -175.5(5) . .
O17 Dy1 N3 C7 -56.9(6) . .
O1 Dy1 N3 C7 170.5(6) . .
O4 Dy1 N3 C7 62.2(6) . .
O13 Dy1 N3 C7 -106.3(6) . .
N4 Dy1 N3 C7 90.9(6) . .
Dy2 Dy1 N3 C7 11.2(8) . .
Dy4 Dy1 N3 C7 -179.1(5) 2_655 .
O2 Dy1 N3 N2 -179.3(4) . .
O20 Dy1 N3 N2 7.8(5) . .
O17 Dy1 N3 N2 126.4(4) . .
O1 Dy1 N3 N2 -6.2(4) . .
O4 Dy1 N3 N2 -114.5(4) . .
O13 Dy1 N3 N2 77.0(4) . .
N4 Dy1 N3 N2 -85.8(4) . .
Dy2 Dy1 N3 N2 -165.4(3) . .
Dy4 Dy1 N3 N2 4.2(4) 2_655 .
O2 Dy1 N4 C15 95.1(5) . .
O20 Dy1 N4 C15 -108.8(5) . .
O17 Dy1 N4 C15 173.5(5) . .
O1 Dy1 N4 C15 -45.9(5) . .
O4 Dy1 N4 C15 179.6(6) . .
O13 Dy1 N4 C15 -17.2(7) . .
N3 Dy1 N4 C15 21.3(5) . .
Dy2 Dy1 N4 C15 -178.0(5) . .
Dy4 Dy1 N4 C15 -77.3(5) 2_655 .
O2 Dy1 N4 C19 -93.4(4) . .
O20 Dy1 N4 C19 62.7(4) . .
O17 Dy1 N4 C19 -15.0(5) . .
O1 Dy1 N4 C19 125.6(5) . .
O4 Dy1 N4 C19 -8.8(4) . .
O13 Dy1 N4 C19 154.3(4) . .
N3 Dy1 N4 C19 -167.2(5) . .
Dy2 Dy1 N4 C19 -6.4(4) . .
Dy4 Dy1 N4 C19 94.2(4) 2_655 .
C20 N5 N6 C21 -171.5(6) . .
C20 N5 N6 Dy2 9.1(7) . .
O5 Dy2 N6 C21 23.1(5) . .
O18 Dy2 N6 C21 83.3(6) . .
O4 Dy2 N6 C21 174.9(6) . .
O14 Dy2 N6 C21 -120.6(5) . .
O21 Dy2 N6 C21 101.5(5) . .
O7 Dy2 N6 C21 -28.6(6) . .
O17 Dy2 N6 C21 167.1(5) . .
N7 Dy2 N6 C21 -57.2(5) . .
C57 Dy2 N6 C21 136.1(5) . .
Dy3 Dy2 N6 C21 10.3(7) . .
Dy1 Dy2 N6 C21 166.5(5) . .
O5 Dy2 N6 N5 -157.6(4) . .
O18 Dy2 N6 N5 -97.4(5) . .
O4 Dy2 N6 N5 -5.9(4) . .
O14 Dy2 N6 N5 58.7(4) . .
O21 Dy2 N6 N5 -79.2(4) . .
O7 Dy2 N6 N5 150.6(4) . .
O17 Dy2 N6 N5 -13.7(5) . .
N7 Dy2 N6 N5 122.1(4) . .
C57 Dy2 N6 N5 -44.7(6) . .
Dy3 Dy2 N6 N5 -170.4(3) . .
Dy1 Dy2 N6 N5 -14.2(4) . .
O5 Dy2 N7 C29 -106.7(5) . .
O18 Dy2 N7 C29 168.7(5) . .
O4 Dy2 N7 C29 18.5(5) . .
O14 Dy2 N7 C29 78.6(5) . .
O21 Dy2 N7 C29 -67.0(6) . .
O7 Dy2 N7 C29 173.9(5) . .
N6 Dy2 N7 C29 -31.1(5) . .
O17 Dy2 N7 C29 96.9(5) . .
C57 Dy2 N7 C29 137.3(5) . .
Dy3 Dy2 N7 C29 175.4(5) . .
Dy1 Dy2 N7 C29 48.2(5) . .
O5 Dy2 N7 C33 57.7(4) . .
O18 Dy2 N7 C33 -27.0(5) . .
O4 Dy2 N7 C33 -177.1(4) . .
O14 Dy2 N7 C33 -117.1(4) . .
O21 Dy2 N7 C33 97.4(5) . .
O7 Dy2 N7 C33 -21.8(4) . .
N6 Dy2 N7 C33 133.2(4) . .
O17 Dy2 N7 C33 -98.7(4) . .
C57 Dy2 N7 C33 -58.4(5) . .
Dy3 Dy2 N7 C33 -20.3(4) . .
Dy1 Dy2 N7 C33 -147.4(3) . .
C34 N8 N9 C35 -178.5(5) . .
C34 N8 N9 Dy3 -4.8(6) . .
O8 Dy3 N9 C35 -14.1(5) . .
O18 Dy3 N9 C35 159.3(5) . .
O22 Dy3 N9 C35 43.7(7) 2_655 .
O7 Dy3 N9 C35 177.6(6) . .
O10 Dy3 N9 C35 -76.0(6) . .
O15 Dy3 N9 C35 91.0(6) . .
N10 Dy3 N9 C35 -103.2(6) . .
Dy4 Dy3 N9 C35 -20.7(8) . .
Dy2 Dy3 N9 C35 164.8(5) . .
O8 Dy3 N9 N8 173.5(4) . .
O18 Dy3 N9 N8 -13.2(5) . .
O22 Dy3 N9 N8 -128.8(4) 2_655 .
O7 Dy3 N9 N8 5.2(4) . .
O10 Dy3 N9 N8 111.6(4) . .
O15 Dy3 N9 N8 -81.4(4) . .
N10 Dy3 N9 N8 84.4(4) . .
Dy4 Dy3 N9 N8 166.8(3) . .
Dy2 Dy3 N9 N8 -7.6(4) . .
O8 Dy3 N10 C43 -89.6(6) . .
O18 Dy3 N10 C43 113.7(6) . .
O22 Dy3 N10 C43 -165.6(5) 2_655 .
O7 Dy3 N10 C43 51.8(6) . .
O10 Dy3 N10 C43 -175.8(6) . .
O15 Dy3 N10 C43 16.2(8) . .
N9 Dy3 N10 C43 -15.3(6) . .
Dy4 Dy3 N10 C43 -177.4(6) . .
Dy2 Dy3 N10 C43 82.0(6) . .
O8 Dy3 N10 C47 97.3(5) . .
O18 Dy3 N10 C47 -59.3(5) . .
O22 Dy3 N10 C47 21.3(6) 2_655 .
O7 Dy3 N10 C47 -121.2(5) . .
O10 Dy3 N10 C47 11.2(4) . .
O15 Dy3 N10 C47 -156.8(4) . .
N9 Dy3 N10 C47 171.6(5) . .
Dy4 Dy3 N10 C47 9.6(5) . .
Dy2 Dy3 N10 C47 -91.0(5) . .
C48 N11 N12 C49 177.1(6) . .
C48 N11 N12 Dy4 -3.6(7) . .
O11 Dy4 N12 C49 -23.0(5) . .
O20 Dy4 N12 C49 -86.0(6) 2_655 .
O10 Dy4 N12 C49 -178.3(6) . .
O19 Dy4 N12 C49 -102.3(6) . .
O16 Dy4 N12 C49 118.1(5) . .
O1 Dy4 N12 C49 26.8(6) 2_655 .
O22 Dy4 N12 C49 -167.5(5) 2_655 .
N1 Dy4 N12 C49 55.5(5) 2_655 .
C58 Dy4 N12 C49 -137.0(5) 2_655 .
Dy3 Dy4 N12 C49 -167.8(5) . .
Dy1 Dy4 N12 C49 -13.2(7) 2_655 .
O11 Dy4 N12 N11 157.8(5) . .
O20 Dy4 N12 N11 94.9(5) 2_655 .
O10 Dy4 N12 N11 2.6(4) . .
O19 Dy4 N12 N11 78.6(4) . .
O16 Dy4 N12 N11 -61.0(4) . .
O1 Dy4 N12 N11 -152.3(4) 2_655 .
O22 Dy4 N12 N11 13.4(5) 2_655 .
N1 Dy4 N12 N11 -123.6(5) 2_655 .
C58 Dy4 N12 N11 43.8(6) 2_655 .
Dy3 Dy4 N12 N11 13.1(4) . .
Dy1 Dy4 N12 N11 167.7(3) 2_655 .
C5 N1 C1 C2 2.3(10) . .
Dy4 N1 C1 C2 -159.6(5) 2_655 .
N1 C1 C2 C3 0.5(12) . .
C1 C2 C3 C4 -1.6(12) . .
C2 C3 C4 C5 0.0(12) . .
C1 N1 C5 C4 -4.0(9) . .
Dy4 N1 C5 C4 159.6(5) 2_655 .
C1 N1 C5 C6 174.6(5) . .
Dy4 N1 C5 C6 -21.7(6) 2_655 .
C3 C4 C5 N1 2.9(11) . .
C3 C4 C5 C6 -175.7(7) . .
Dy1 O1 C6 N2 -8.9(8) . .
Dy4 O1 C6 N2 -160.5(5) 2_655 .
Dy1 O1 C6 C5 174.4(4) . .
Dy4 O1 C6 C5 22.8(7) 2_655 .
N3 N2 C6 O1 2.6(9) . .
N3 N2 C6 C5 179.3(5) . .
N1 C5 C6 O1 1.6(8) . .
C4 C5 C6 O1 -179.7(6) . .
N1 C5 C6 N2 -175.4(5) . .
C4 C5 C6 N2 3.3(9) . .
N2 N3 C7 C8 -174.8(6) . .
Dy1 N3 C7 C8 8.4(10) . .
N3 C7 C8 C9 -4.0(11) . .
N3 C7 C8 C13 169.2(6) . .
Dy1 O2 C9 C8 17.0(10) . .
Dy1 O2 C9 C10 -159.9(5) . .
C13 C8 C9 O2 179.2(6) . .
C7 C8 C9 O2 -7.8(10) . .
C13 C8 C9 C10 -3.9(9) . .
C7 C8 C9 C10 169.1(6) . .
C14 O3 C10 C11 -11.3(10) . .
C14 O3 C10 C9 166.4(6) . .
O2 C9 C10 C11 178.7(6) . .
C8 C9 C10 C11 1.6(9) . .
O2 C9 C10 O3 0.9(8) . .
C8 C9 C10 O3 -176.1(5) . .
O3 C10 C11 C12 178.1(6) . .
C9 C10 C11 C12 0.5(10) . .
C10 C11 C12 C13 -0.3(11) . .
C11 C12 C13 C8 -2.1(11) . .
C9 C8 C13 C12 4.3(10) . .
C7 C8 C13 C12 -169.3(6) . .
C19 N4 C15 C16 -2.5(10) . .
Dy1 N4 C15 C16 169.0(6) . .
N4 C15 C16 C17 1.1(12) . .
C15 C16 C17 C18 0.2(12) . .
C16 C17 C18 C19 0.0(12) . .
C15 N4 C19 C18 2.8(10) . .
Dy1 N4 C19 C18 -169.6(5) . .
C15 N4 C19 C20 -179.7(5) . .
Dy1 N4 C19 C20 7.9(7) . .
C17 C18 C19 N4 -1.6(11) . .
C17 C18 C19 C20 -179.0(7) . .
Dy1 O4 C20 N5 167.5(4) . .
Dy2 O4 C20 N5 2.5(8) . .
Dy1 O4 C20 C19 -9.7(7) . .
Dy2 O4 C20 C19 -174.6(4) . .
N6 N5 C20 O4 -7.7(9) . .
N6 N5 C20 C19 169.4(5) . .
N4 C19 C20 O4 0.0(8) . .
C18 C19 C20 O4 177.6(6) . .
N4 C19 C20 N5 -177.3(5) . .
C18 C19 C20 N5 0.3(10) . .
N5 N6 C21 C22 174.1(6) . .
Dy2 N6 C21 C22 -6.6(10) . .
N6 C21 C22 C27 168.2(7) . .
N6 C21 C22 C23 -13.4(11) . .
Dy2 O5 C23 C22 37.0(9) . .
Dy2 O5 C23 C24 -143.4(5) . .
C27 C22 C23 O5 179.5(6) . .
C21 C22 C23 O5 1.1(10) . .
C27 C22 C23 C24 -0.1(9) . .
C21 C22 C23 C24 -178.5(6) . .
C28 O6 C24 C25 -12.4(10) . .
C28 O6 C24 C23 166.5(6) . .
O5 C23 C24 O6 0.3(8) . .
C22 C23 C24 O6 179.9(5) . .
O5 C23 C24 C25 179.2(6) . .
C22 C23 C24 C25 -1.1(9) . .
O6 C24 C25 C26 -179.4(7) . .
C23 C24 C25 C26 1.7(11) . .
C24 C25 C26 C27 -1.0(12) . .
C25 C26 C27 C22 -0.3(12) . .
C23 C22 C27 C26 0.8(11) . .
C21 C22 C27 C26 179.3(7) . .
C33 N7 C29 C30 -2.1(9) . .
Dy2 N7 C29 C30 161.8(5) . .
N7 C29 C30 C31 1.1(10) . .
C29 C30 C31 C32 0.9(11) . .
C30 C31 C32 C33 -1.8(11) . .
C29 N7 C33 C32 1.1(9) . .
Dy2 N7 C33 C32 -164.5(5) . .
C29 N7 C33 C34 -176.2(5) . .
Dy2 N7 C33 C34 18.1(6) . .
C31 C32 C33 N7 0.9(10) . .
C31 C32 C33 C34 178.0(6) . .
Dy3 O7 C34 N8 5.2(8) . .
Dy2 O7 C34 N8 154.6(5) . .
Dy3 O7 C34 C33 -176.6(4) . .
Dy2 O7 C34 C33 -27.2(7) . .
N9 N8 C34 O7 -0.1(8) . .
N9 N8 C34 C33 -178.3(5) . .
N7 C33 C34 O7 3.6(8) . .
C32 C33 C34 O7 -173.7(6) . .
N7 C33 C34 N8 -178.0(5) . .
C32 C33 C34 N8 4.7(9) . .
N8 N9 C35 C36 -177.6(6) . .
Dy3 N9 C35 C36 9.7(10) . .
N9 C35 C36 C37 1.5(10) . .
N9 C35 C36 C41 -177.3(6) . .
Dy3 O8 C37 C36 -14.3(10) . .
Dy3 O8 C37 C38 162.9(5) . .
C41 C36 C37 O8 177.7(6) . .
C35 C36 C37 O8 -1.1(10) . .
C41 C36 C37 C38 0.5(9) . .
C35 C36 C37 C38 -178.4(6) . .
C42 O9 C38 C39 7.3(11) . .
C42 O9 C38 C37 -169.1(7) . .
O8 C37 C38 O9 -1.0(9) . .
C36 C37 C38 O9 176.4(6) . .
O8 C37 C38 C39 -177.5(7) . .
C36 C37 C38 C39 -0.1(10) . .
O9 C38 C39 C40 -176.7(7) . .
C37 C38 C39 C40 -0.6(12) . .
C38 C39 C40 C41 0.9(12) . .
C39 C40 C41 C36 -0.5(11) . .
C37 C36 C41 C40 -0.2(10) . .
C35 C36 C41 C40 178.7(6) . .
C47 N10 C43 C44 -0.9(11) . .
Dy3 N10 C43 C44 -173.9(6) . .
N10 C43 C44 C45 1.6(14) . .
C43 C44 C45 C46 -1.0(15) . .
C44 C45 C46 C47 -0.1(14) . .
C43 N10 C47 C46 -0.3(10) . .
Dy3 N10 C47 C46 173.4(6) . .
C43 N10 C47 C48 179.5(6) . .
Dy3 N10 C47 C48 -6.8(7) . .
C45 C46 C47 N10 0.8(13) . .
C45 C46 C47 C48 -179.0(8) . .
Dy3 O10 C48 N11 -159.9(5) . .
Dy4 O10 C48 N11 -0.4(8) . .
Dy3 O10 C48 C47 19.6(8) . .
Dy4 O10 C48 C47 179.1(4) . .
N12 N11 C48 O10 2.7(9) . .
N12 N11 C48 C47 -176.8(5) . .
N10 C47 C48 O10 -6.7(9) . .
C46 C47 C48 O10 173.1(7) . .
N10 C47 C48 N11 172.8(6) . .
C46 C47 C48 N11 -7.4(10) . .
N11 N12 C49 C50 -176.2(6) . .
Dy4 N12 C49 C50 4.6(10) . .
N12 C49 C50 C51 17.2(10) . .
N12 C49 C50 C55 -167.3(6) . .
Dy4 O11 C51 C50 -35.2(8) . .
Dy4 O11 C51 C52 142.6(4) . .
C55 C50 C51 O11 -179.9(6) . .
C49 C50 C51 O11 -4.5(10) . .
C55 C50 C51 C52 2.2(9) . .
C49 C50 C51 C52 177.6(6) . .
C56 O12 C52 C53 8.9(9) . .
C56 O12 C52 C51 -170.5(5) . .
O11 C51 C52 O12 1.0(8) . .
C50 C51 C52 O12 179.0(5) . .
O11 C51 C52 C53 -178.4(5) . .
C50 C51 C52 C53 -0.4(9) . .
O12 C52 C53 C54 -179.7(6) . .
C51 C52 C53 C54 -0.4(10) . .
C52 C53 C54 C55 -0.7(10) . .
C53 C54 C55 C50 2.7(11) . .
C51 C50 C55 C54 -3.5(10) . .
C49 C50 C55 C54 -179.0(6) . .
O5 Dy2 C57 O19 50(3) . .
O18 Dy2 C57 O19 81(3) . .
O4 Dy2 C57 O19 -83(3) . .
O14 Dy2 C57 O19 -156(3) . .
O21 Dy2 C57 O19 -14(3) . .
O7 Dy2 C57 O19 119(3) . .
N6 Dy2 C57 O19 -49(3) . .
O17 Dy2 C57 O19 -112(3) . .
N7 Dy2 C57 O19 151(2) . .
Dy3 Dy2 C57 O19 102(3) . .
Dy1 Dy2 C57 O19 -87(3) . .
O5 Dy2 C57 O17 162.0(3) . .
O18 Dy2 C57 O17 -166.8(5) . .
O4 Dy2 C57 O17 29.0(3) . .
O14 Dy2 C57 O17 -44.0(3) . .
O21 Dy2 C57 O17 98.1(3) . .
O7 Dy2 C57 O17 -128.9(3) . .
N6 Dy2 C57 O17 63.1(4) . .
N7 Dy2 C57 O17 -96.8(4) . .
Dy3 Dy2 C57 O17 -145.4(4) . .
Dy1 Dy2 C57 O17 25.6(3) . .
O5 Dy2 C57 O18 -31.2(4) . .
O4 Dy2 C57 O18 -164.2(3) . .
O14 Dy2 C57 O18 122.9(3) . .
O21 Dy2 C57 O18 -95.1(3) . .
O7 Dy2 C57 O18 37.9(3) . .
N6 Dy2 C57 O18 -130.1(4) . .
O17 Dy2 C57 O18 166.8(5) . .
N7 Dy2 C57 O18 70.0(4) . .
Dy3 Dy2 C57 O18 21.4(3) . .
Dy1 Dy2 C57 O18 -167.6(4) . .
O19 C57 O17 Dy1 47.8(8) . .
O18 C57 O17 Dy1 -134.0(4) . .
Dy2 C57 O17 Dy1 -122.1(4) . .
O19 C57 O17 Dy2 169.9(5) . .
O18 C57 O17 Dy2 -11.9(5) . .
O2 Dy1 O17 C57 -148.2(5) . .
O20 Dy1 O17 C57 40.5(5) . .
O1 Dy1 O17 C57 11.2(6) . .
O4 Dy1 O17 C57 124.0(5) . .
O13 Dy1 O17 C57 -44.9(5) . .
N3 Dy1 O17 C57 -96.0(5) . .
N4 Dy1 O17 C57 129.9(5) . .
Dy2 Dy1 O17 C57 115.4(5) . .
Dy4 Dy1 O17 C57 25.0(5) 2_655 .
O2 Dy1 O17 Dy2 96.39(16) . .
O20 Dy1 O17 Dy2 -74.96(16) . .
O1 Dy1 O17 Dy2 -104.18(19) . .
O4 Dy1 O17 Dy2 8.54(14) . .
O13 Dy1 O17 Dy2 -160.36(18) . .
N3 Dy1 O17 Dy2 148.6(2) . .
N4 Dy1 O17 Dy2 14.5(3) . .
Dy4 Dy1 O17 Dy2 -90.39(12) 2_655 .
O5 Dy2 O17 C57 -26.7(4) . .
O18 Dy2 O17 C57 7.3(3) . .
O4 Dy2 O17 C57 -147.9(3) . .
O14 Dy2 O17 C57 132.2(3) . .
O21 Dy2 O17 C57 -75.8(3) . .
O7 Dy2 O17 C57 52.2(3) . .
N6 Dy2 O17 C57 -140.3(3) . .
N7 Dy2 O17 C57 114.0(3) . .
Dy3 Dy2 O17 C57 28.5(3) . .
Dy1 Dy2 O17 C57 -139.3(4) . .
O5 Dy2 O17 Dy1 112.7(2) . .
O18 Dy2 O17 Dy1 146.7(2) . .
O4 Dy2 O17 Dy1 -8.59(14) . .
O14 Dy2 O17 Dy1 -88.41(18) . .
O21 Dy2 O17 Dy1 63.51(16) . .
O7 Dy2 O17 Dy1 -168.47(15) . .
N6 Dy2 O17 Dy1 -1.0(2) . .
N7 Dy2 O17 Dy1 -106.7(2) . .
C57 Dy2 O17 Dy1 139.3(4) . .
Dy3 Dy2 O17 Dy1 167.81(15) . .
O19 C57 O18 Dy3 54.7(8) . .
O17 C57 O18 Dy3 -123.5(5) . .
Dy2 C57 O18 Dy3 -136.2(5) . .
O19 C57 O18 Dy2 -169.2(5) . .
O17 C57 O18 Dy2 12.6(5) . .
O8 Dy3 O18 C57 -54.7(7) . .
O22 Dy3 O18 C57 -77.4(5) 2_655 .
O7 Dy3 O18 C57 122.6(5) . .
O10 Dy3 O18 C57 -5.7(5) . .
O15 Dy3 O18 C57 -152.9(5) . .
N9 Dy3 O18 C57 140.7(4) . .
N10 Dy3 O18 C57 54.4(5) . .
Dy4 Dy3 O18 C57 -39.3(4) . .
Dy2 Dy3 O18 C57 130.5(6) . .
O8 Dy3 O18 Dy2 174.8(3) . .
O22 Dy3 O18 Dy2 152.1(2) 2_655 .
O7 Dy3 O18 Dy2 -7.90(16) . .
O10 Dy3 O18 Dy2 -136.2(2) . .
O15 Dy3 O18 Dy2 76.62(18) . .
N9 Dy3 O18 Dy2 10.2(3) . .
N10 Dy3 O18 Dy2 -76.1(2) . .
Dy4 Dy3 O18 Dy2 -169.8(2) . .
O5 Dy2 O18 C57 152.5(3) . .
O4 Dy2 O18 C57 17.5(4) . .
O14 Dy2 O18 C57 -59.3(4) . .
O21 Dy2 O18 C57 78.5(3) . .
O7 Dy2 O18 C57 -137.3(4) . .
N6 Dy2 O18 C57 96.7(4) . .
O17 Dy2 O18 C57 -7.4(3) . .
N7 Dy2 O18 C57 -132.2(3) . .
Dy3 Dy2 O18 C57 -145.0(4) . .
Dy1 Dy2 O18 C57 10.3(3) . .
O5 Dy2 O18 Dy3 -62.4(2) . .
O4 Dy2 O18 Dy3 162.47(16) . .
O14 Dy2 O18 Dy3 85.7(2) . .
O21 Dy2 O18 Dy3 -136.4(2) . .
O7 Dy2 O18 Dy3 7.74(15) . .
N6 Dy2 O18 Dy3 -118.3(3) . .
O17 Dy2 O18 Dy3 137.6(3) . .
N7 Dy2 O18 Dy3 12.8(3) . .
C57 Dy2 O18 Dy3 145.0(4) . .
Dy1 Dy2 O18 Dy3 155.34(18) . .
O17 C57 O19 Dy4 154.5(4) . .
O18 C57 O19 Dy4 -23.6(9) . .
Dy2 C57 O19 Dy4 -98(3) . .
O11 Dy4 O19 C57 -178.2(6) . .
O20 Dy4 O19 C57 83.6(5) 2_655 .
O10 Dy4 O19 C57 -37.1(5) . .
O16 Dy4 O19 C57 -12.4(7) . .
O1 Dy4 O19 C57 126.9(5) 2_655 .
N12 Dy4 O19 C57 -103.6(5) . .
O22 Dy4 O19 C57 30.4(5) 2_655 .
N1 Dy4 O19 C57 -139.6(5) 2_655 .
C58 Dy4 O19 C57 56.8(5) 2_655 .
Dy3 Dy4 O19 C57 -1.9(5) . .
Dy1 Dy4 O19 C57 105.1(5) 2_655 .
O21 C58 O20 Dy1 -56.3(8) . .
O22 C58 O20 Dy1 124.0(4) . .
Dy4 C58 O20 Dy1 135.9(5) 2_655 .
O21 C58 O20 Dy4 167.8(5) . 2_655
O22 C58 O20 Dy4 -12.0(5) . 2_655
O2 Dy1 O20 C58 59.1(6) . .
O17 Dy1 O20 C58 78.8(5) . .
O1 Dy1 O20 C58 -122.9(5) . .
O4 Dy1 O20 C58 6.8(5) . .
O13 Dy1 O20 C58 154.6(5) . .
N3 Dy1 O20 C58 -136.7(5) . .
N4 Dy1 O20 C58 -53.6(5) . .
Dy2 Dy1 O20 C58 40.9(4) . .
Dy4 Dy1 O20 C58 -130.1(6) 2_655 .
O2 Dy1 O20 Dy4 -170.9(2) . 2_655
O17 Dy1 O20 Dy4 -151.1(2) . 2_655
O1 Dy1 O20 Dy4 7.15(16) . 2_655
O4 Dy1 O20 Dy4 136.9(2) . 2_655
O13 Dy1 O20 Dy4 -75.29(18) . 2_655
N3 Dy1 O20 Dy4 -6.6(3) . 2_655
N4 Dy1 O20 Dy4 76.4(2) . 2_655
Dy2 Dy1 O20 Dy4 171.0(2) . 2_655
O22 C58 O21 Dy2 -156.9(4) . .
O20 C58 O21 Dy2 23.3(9) . .
Dy4 C58 O21 Dy2 97(2) 2_655 .
O5 Dy2 O21 C58 179.7(6) . .
O18 Dy2 O21 C58 -82.7(5) . .
O4 Dy2 O21 C58 39.2(5) . .
O14 Dy2 O21 C58 13.1(6) . .
O7 Dy2 O21 C58 -125.4(5) . .
N6 Dy2 O21 C58 105.1(5) . .
O17 Dy2 O21 C58 -28.9(5) . .
N7 Dy2 O21 C58 139.9(5) . .
C57 Dy2 O21 C58 -55.7(5) . .
Dy3 Dy2 O21 C58 -104.3(5) . .
Dy1 Dy2 O21 C58 3.3(5) . .
O21 C58 O22 Dy3 -46.3(8) . 2_655
O20 C58 O22 Dy3 133.4(4) . 2_655
Dy4 C58 O22 Dy3 122.2(4) 2_655 2_655
O21 C58 O22 Dy4 -168.6(5) . 2_655
O20 C58 O22 Dy4 11.2(5) . 2_655
